data_7109470
loop_
_publ_author_name
'Diego Rodriguez-Lojo'
'Dolores Perez'
'Diego Pena'
'Enrique Guitian'

_publ_section_title
;
 One-pot synthesis of sterically congested large aromatic hydrocarbons via
 1,4-diphenyl-2,3-triphenylyne
;
_journal_name_full Chem.Commun.
_journal_page_first 6274
_journal_paper_doi 10.1039/c3cc43103g
_journal_volume 49
_journal_year 2013
_chemical_compound_source 'synthesis as described'
_chemical_formula_moiety 'C90 H54'
_chemical_formula_sum 'C90 H54'
_chemical_formula_weight 1135.34
_chemical_name_systematic
;
?
;
_space_group_IT_number 2
_symmetry_cell_setting triclinic
_symmetry_Int_Tables_number 2
_symmetry_space_group_name_Hall '-P 1'
_symmetry_space_group_name_H-M 'P -1'
_atom_sites_solution_hydrogens geom
_atom_sites_solution_primary direct
_atom_sites_solution_secondary difmap
_audit_conform_dict_location ftp://ftp.iucr.org/pub/cif_core.dic
_audit_conform_dict_name cif_core.dic
_audit_conform_dict_version 2.4
_audit_creation_date 2011-10-14T14:00:02-00:00
_audit_creation_method 'WinGX routine CIF_UPDATE'
_cell_angle_alpha 94.7510(10)
_cell_angle_beta 92.7850(10)
_cell_angle_gamma 118.860(5)
_cell_formula_units_Z 4
_cell_length_a 16.4992(4)
_cell_length_b 17.0089(3)
_cell_length_c 27.7954(6)
_cell_measurement_reflns_used 20344
_cell_measurement_temperature 100(2)
_cell_measurement_theta_max 61.19
_cell_measurement_theta_min 2.99
_cell_measurement_wavelength 1.5418
_cell_volume 6772.9(4)
_computing_cell_refinement 'HKL Scalepack (Otwinowski & Minor 1997)'
_computing_data_collection 'Collect (Bruker AXS BV, 1997-2004)'
_computing_data_reduction 'HKL Denzo and Scalepack (Otwinowski & Minor 1997)'
_computing_molecular_graphics 'Ortep-3 for Windows (Farrugia, 1997)'
_computing_publication_material 'WinGX publication routines (Farrugia, 1999)'
_computing_structure_refinement 'SHELXL-97 (Sheldrick, 2008)'
_diffrn_ambient_temperature 100(2)
_diffrn_measured_fraction_theta_full 0.977
_diffrn_measured_fraction_theta_max 0.977
_diffrn_measurement_device_type 'Nonius FR591-KappaCCD2000'
_diffrn_measurement_method 'omega and phi scans'
_diffrn_orient_matrix_type 'by Bruker AXS Collect from scalepack cell'
_diffrn_orient_matrix_UB_11 0.0471989
_diffrn_orient_matrix_UB_12 -0.0495984
_diffrn_orient_matrix_UB_13 0.0182638
_diffrn_orient_matrix_UB_21 -0.0437696
_diffrn_orient_matrix_UB_22 0.0195101
_diffrn_orient_matrix_UB_23 0.0303124
_diffrn_orient_matrix_UB_31 -0.0207469
_diffrn_orient_matrix_UB_32 -0.0444043
_diffrn_orient_matrix_UB_33 -0.0080281
_diffrn_radiation_monochromator graphite
_diffrn_radiation_type CuK\a
_diffrn_radiation_wavelength 1.5418
_diffrn_reflns_av_R_equivalents 0.064
_diffrn_reflns_av_unetI/netI 0.0536
_diffrn_reflns_limit_h_max 18
_diffrn_reflns_limit_h_min -18
_diffrn_reflns_limit_k_max 19
_diffrn_reflns_limit_k_min -19
_diffrn_reflns_limit_l_max 31
_diffrn_reflns_limit_l_min 0
_diffrn_reflns_number 94212
_diffrn_reflns_theta_full 61.19
_diffrn_reflns_theta_max 61.19
_diffrn_reflns_theta_min 2.99
_exptl_absorpt_coefficient_mu 0.48
_exptl_absorpt_correction_T_max 1
_exptl_absorpt_correction_T_min 0.84
_exptl_absorpt_correction_type multi-scan
_exptl_absorpt_process_details Scalepack
_exptl_crystal_colour colourless
_exptl_crystal_density_diffrn 1.113
_exptl_crystal_density_method 'not measured'
_exptl_crystal_description prism
_exptl_crystal_F_000 2376
_exptl_crystal_size_max 0.32
_exptl_crystal_size_mid 0.28
_exptl_crystal_size_min 0.17
_platon_squeeze_details
;
;
_refine_diff_density_max 0.462
_refine_diff_density_min -0.196
_refine_diff_density_rms 0.039
_refine_ls_extinction_method none
_refine_ls_goodness_of_fit_ref 0.97
_refine_ls_hydrogen_treatment constr
_refine_ls_matrix_type full
_refine_ls_number_parameters 1624
_refine_ls_number_reflns 20348
_refine_ls_number_restraints 1
_refine_ls_restrained_S_all 0.97
_refine_ls_R_factor_all 0.0664
_refine_ls_R_factor_gt 0.0454
_refine_ls_shift/su_max 0.001
_refine_ls_shift/su_mean 0
_refine_ls_structure_factor_coef Fsqd
_refine_ls_weighting_details 'calc w=1/[\s^2^(Fo^2^)+(0.0718P)^2^+0.0000P] where P=(Fo^2^+2Fc^2^)/3'
_refine_ls_weighting_scheme calc
_refine_ls_wR_factor_gt 0.1126
_refine_ls_wR_factor_ref 0.1207
_reflns_number_gt 14351
_reflns_number_total 20348
_reflns_threshold_expression >2\s(I)
_cod_data_source_file c3cc43103g.txt
_cod_data_source_block gt05zia2n
_cod_original_cell_volume 6772.9(3)
_cod_database_code 7109470

loop_
_symmetry_equiv_pos_as_xyz
'x, y, z'
'-x, -y, -z'

loop_
_atom_site_label
_atom_site_type_symbol
_atom_site_fract_x
_atom_site_fract_y
_atom_site_fract_z
_atom_site_U_iso_or_equiv
_atom_site_adp_type
_atom_site_occupancy
_atom_site_symmetry_multiplicity
_atom_site_calc_flag
_atom_site_refinement_flags
_atom_site_disorder_assembly
_atom_site_disorder_group
C1 C 0.73917(11) 0.31880(11) 0.99933(6) 0.0309(4) Uani 1 1 d . . .
C2 C 0.76844(11) 0.41637(11) 1.01938(6) 0.0325(4) Uani 1 1 d . . .
H2 H 0.821 0.4421 1.0458 0.039 Uiso 1 1 calc R . .
C3 C 0.67921(11) 0.41181(10) 1.03655(6) 0.0316(4) Uani 1 1 d . . .
C4 C 0.60783(11) 0.37759(11) 1.00074(6) 0.0317(4) Uani 1 1 d . . .
C5 C 0.63501(11) 0.35292(11) 0.95151(6) 0.0325(4) Uani 1 1 d . . .
H5 H 0.5834 0.3294 0.9247 0.039 Uiso 1 1 calc R . .
C6 C 0.66482(11) 0.28324(11) 0.96265(6) 0.0318(4) Uani 1 1 d . . .
C7 C 0.79192(12) 0.46922(11) 0.97590(6) 0.0362(4) Uani 1 1 d . . .
H7 H 0.8506 0.5209 0.9741 0.043 Uiso 1 1 calc R . .
C8 C 0.72296(12) 0.43641(11) 0.94074(7) 0.0365(4) Uani 1 1 d . . .
H8 H 0.7277 0.4625 0.9114 0.044 Uiso 1 1 calc R . .
C9 C 0.77933(11) 0.26869(11) 1.01394(6) 0.0311(4) Uani 1 1 d . . .
C10 C 0.74138(11) 0.17752(11) 0.99174(6) 0.0313(4) Uani 1 1 d . . .
C11 C 0.78864(11) 0.12392(11) 0.99762(6) 0.0321(4) Uani 1 1 d . . .
C12 C 0.88586(11) 0.16505(12) 1.00931(6) 0.0383(4) Uani 1 1 d . . .
H12 H 0.9205 0.2285 1.0185 0.046 Uiso 1 1 calc R . .
C13 C 0.93168(12) 0.11549(12) 1.00776(7) 0.0440(5) Uani 1 1 d . . .
H13 H 0.9972 0.1449 1.0154 0.053 Uiso 1 1 calc R . .
C14 C 0.88188(12) 0.02239(12) 0.99501(7) 0.0462(5) Uani 1 1 d . . .
H14 H 0.9133 -0.012 0.9939 0.055 Uiso 1 1 calc R . .
C15 C 0.78763(12) -0.01954(12) 0.98411(7) 0.0419(5) Uani 1 1 d . . .
H15 H 0.7539 -0.0833 0.976 0.05 Uiso 1 1 calc R . .
C16 C 0.73962(11) 0.03003(11) 0.98476(6) 0.0336(4) Uani 1 1 d . . .
C17 C 0.63985(11) -0.01438(11) 0.96967(6) 0.0318(4) Uani 1 1 d . . .
C18 C 0.58284(12) -0.10792(11) 0.97135(6) 0.0357(4) Uani 1 1 d . . .
H18 H 0.6096 -0.1425 0.9824 0.043 Uiso 1 1 calc R . .
C19 C 0.48925(12) -0.14958(12) 0.95718(6) 0.0366(4) Uani 1 1 d . . .
H19 H 0.4514 -0.2126 0.9585 0.044 Uiso 1 1 calc R . .
C20 C 0.45005(11) -0.09925(11) 0.94087(6) 0.0350(4) Uani 1 1 d . . .
H20 H 0.3855 -0.1283 0.9303 0.042 Uiso 1 1 calc R . .
C21 C 0.50390(11) -0.00795(11) 0.93993(6) 0.0342(4) Uani 1 1 d . . .
H21 H 0.4754 0.0256 0.9295 0.041 Uiso 1 1 calc R . .
C22 C 0.60081(11) 0.03768(11) 0.95409(6) 0.0316(4) Uani 1 1 d . . .
C23 C 0.65704(11) 0.13752(11) 0.96056(6) 0.0308(4) Uani 1 1 d . . .
C24 C 0.62321(11) 0.19414(11) 0.94229(6) 0.0310(4) Uani 1 1 d . . .
C25 C 0.85189(11) 0.30795(11) 1.05656(6) 0.0355(4) Uani 1 1 d . . .
C26 C 0.93783(11) 0.38523(12) 1.05571(7) 0.0396(5) Uani 1 1 d . . .
H26 H 0.9536 0.4122 1.0265 0.048 Uiso 1 1 calc R . .
C27 C 1.00031(13) 0.42296(13) 1.09704(8) 0.0482(5) Uani 1 1 d . . .
H27 H 1.0586 0.4755 1.0959 0.058 Uiso 1 1 calc R . .
C28 C 0.97894(14) 0.38520(15) 1.13994(8) 0.0540(5) Uani 1 1 d . . .
H28 H 1.0219 0.4116 1.1682 0.065 Uiso 1 1 calc R . .
C29 C 0.89432(14) 0.30856(15) 1.14116(7) 0.0533(5) Uani 1 1 d . . .
H29 H 0.879 0.282 1.1705 0.064 Uiso 1 1 calc R . .
C30 C 0.83196(13) 0.27036(13) 1.10015(7) 0.0441(5) Uani 1 1 d . . .
H30 H 0.7742 0.2174 1.1016 0.053 Uiso 1 1 calc R . .
C31 C 0.54912(11) 0.16009(11) 0.90081(6) 0.0341(4) Uani 1 1 d . . .
C32 C 0.46650(12) 0.16262(11) 0.90442(7) 0.0405(5) Uani 1 1 d . . .
H32 H 0.458 0.1905 0.9334 0.049 Uiso 1 1 calc R . .
C33 C 0.39660(13) 0.12510(13) 0.86640(8) 0.0517(5) Uani 1 1 d . . .
H33 H 0.3403 0.1266 0.8696 0.062 Uiso 1 1 calc R . .
C34 C 0.40812(15) 0.08545(14) 0.82373(8) 0.0584(6) Uani 1 1 d . . .
H34 H 0.3598 0.0592 0.7978 0.07 Uiso 1 1 calc R . .
C35 C 0.49078(15) 0.08441(13) 0.81924(7) 0.0537(5) Uani 1 1 d . . .
H35 H 0.4998 0.0583 0.7898 0.064 Uiso 1 1 calc R . .
C36 C 0.56016(13) 0.12102(12) 0.85726(6) 0.0399(4) Uani 1 1 d . . .
H36 H 0.6164 0.1196 0.8537 0.048 Uiso 1 1 calc R . .
C37 C 0.66654(11) 0.42739(11) 1.08696(6) 0.0312(4) Uani 1 1 d . . .
C38 C 0.73778(11) 0.49001(11) 1.12248(6) 0.0330(4) Uani 1 1 d . . .
C39 C 0.72070(11) 0.49114(11) 1.17150(6) 0.0330(4) Uani 1 1 d . . .
C40 C 0.77576(11) 0.56791(12) 1.20937(6) 0.0354(4) Uani 1 1 d . . .
C41 C 0.83798(11) 0.65561(12) 1.19853(7) 0.0381(4) Uani 1 1 d . . .
H41 H 0.8475 0.665 1.1656 0.046 Uiso 1 1 calc R . .
C42 C 0.88523(12) 0.72788(12) 1.23412(7) 0.0408(5) Uani 1 1 d . . .
H42 H 0.928 0.7856 1.2257 0.049 Uiso 1 1 calc R . .
C43 C 0.87030(12) 0.71621(13) 1.28192(7) 0.0437(5) Uani 1 1 d . . .
H43 H 0.9028 0.7658 1.3066 0.052 Uiso 1 1 calc R . .
C44 C 0.80814(12) 0.63240(13) 1.29371(7) 0.0439(5) Uani 1 1 d . . .
H44 H 0.7973 0.6253 1.3267 0.053 Uiso 1 1 calc R . .
C45 C 0.76039(11) 0.55739(12) 1.25850(6) 0.0369(4) Uani 1 1 d . . .
C46 C 0.69971(12) 0.46725(12) 1.27211(6) 0.0387(4) Uani 1 1 d . . .
C47 C 0.70070(13) 0.44934(14) 1.32027(7) 0.0476(5) Uani 1 1 d . . .
H47 H 0.7364 0.4981 1.345 0.057 Uiso 1 1 calc R . .
C48 C 0.65157(14) 0.36343(15) 1.33275(8) 0.0542(5) Uani 1 1 d . . .
H48 H 0.6518 0.3531 1.3658 0.065 Uiso 1 1 calc R . .
C49 C 0.60183(13) 0.29222(14) 1.29679(7) 0.0508(5) Uani 1 1 d . . .
H49 H 0.5703 0.2321 1.3049 0.061 Uiso 1 1 calc R . .
C50 C 0.59756(12) 0.30775(13) 1.24916(7) 0.0449(5) Uani 1 1 d . . .
H50 H 0.5631 0.258 1.2248 0.054 Uiso 1 1 calc R . .
C51 C 0.64326(12) 0.39591(12) 1.23587(6) 0.0384(4) Uani 1 1 d . . .
C52 C 0.64070(12) 0.41438(11) 1.18491(6) 0.0346(4) Uani 1 1 d . . .
C53 C 0.56522(11) 0.36083(11) 1.14966(6) 0.0336(4) Uani 1 1 d . . .
C54 C 0.57472(11) 0.37589(11) 1.10010(6) 0.0324(4) Uani 1 1 d . . .
C55 C 0.49823(11) 0.34542(11) 1.06195(6) 0.0322(4) Uani 1 1 d . . .
C56 C 0.40622(11) 0.31535(11) 1.07309(6) 0.0337(4) Uani 1 1 d . . .
H56 H 0.3951 0.3146 1.1063 0.04 Uiso 1 1 calc R . .
C57 C 0.33197(11) 0.28716(11) 1.03921(6) 0.0328(4) Uani 1 1 d . . .
C58 C 0.34677(11) 0.29208(11) 0.98900(6) 0.0327(4) Uani 1 1 d . . .
C59 C 0.27159(11) 0.24719(11) 0.94906(6) 0.0344(4) Uani 1 1 d . . .
C60 C 0.18187(12) 0.17933(12) 0.95632(7) 0.0386(4) Uani 1 1 d . . .
H60 H 0.1675 0.1665 0.9884 0.046 Uiso 1 1 calc R . .
C61 C 0.11486(13) 0.13131(13) 0.91844(7) 0.0445(5) Uani 1 1 d . . .
H61 H 0.0547 0.0865 0.9245 0.053 Uiso 1 1 calc R . .
C62 C 0.13463(13) 0.14792(13) 0.87117(7) 0.0479(5) Uani 1 1 d . . .
H62 H 0.0883 0.1142 0.8448 0.057 Uiso 1 1 calc R . .
C63 C 0.22141(13) 0.21325(13) 0.86277(7) 0.0436(5) Uani 1 1 d . . .
H63 H 0.2347 0.2239 0.8303 0.052 Uiso 1 1 calc R . .
C64 C 0.29083(12) 0.26459(12) 0.90079(6) 0.0363(4) Uani 1 1 d . . .
C65 C 0.38228(12) 0.33731(11) 0.89244(6) 0.0359(4) Uani 1 1 d . . .
C66 C 0.39844(13) 0.37399(12) 0.84818(7) 0.0434(5) Uani 1 1 d . . .
H66 H 0.3498 0.3487 0.8224 0.052 Uiso 1 1 calc R . .
C67 C 0.48256(13) 0.44526(13) 0.84132(7) 0.0453(5) Uani 1 1 d . . .
H67 H 0.4929 0.4671 0.8106 0.054 Uiso 1 1 calc R . .
C68 C 0.55284(13) 0.48551(12) 0.87945(7) 0.0411(5) Uani 1 1 d . . .
H68 H 0.6106 0.5363 0.8752 0.049 Uiso 1 1 calc R . .
C69 C 0.53836(12) 0.45146(11) 0.92331(6) 0.0370(4) Uani 1 1 d . . .
H69 H 0.586 0.4807 0.9495 0.044 Uiso 1 1 calc R . .
C70 C 0.45511(12) 0.37463(11) 0.93034(6) 0.0337(4) Uani 1 1 d . . .
C71 C 0.43966(11) 0.33882(11) 0.97737(6) 0.0323(4) Uani 1 1 d . . .
C72 C 0.51501(11) 0.35603(10) 1.01240(6) 0.0313(4) Uani 1 1 d . . .
C73 C 0.82893(11) 0.55462(11) 1.10646(6) 0.0325(4) Uani 1 1 d . . .
C74 C 0.83383(12) 0.61142(11) 1.07222(6) 0.0351(4) Uani 1 1 d . . .
H74 H 0.7785 0.6094 1.0591 0.042 Uiso 1 1 calc R . .
C75 C 0.91839(12) 0.67101(12) 1.05692(6) 0.0404(5) Uani 1 1 d . . .
H75 H 0.9211 0.7105 1.034 0.048 Uiso 1 1 calc R . .
C76 C 0.99872(12) 0.67275(12) 1.07506(7) 0.0441(5) Uani 1 1 d . . .
H76 H 1.0566 0.7124 1.064 0.053 Uiso 1 1 calc R . .
C77 C 0.99486(12) 0.61683(12) 1.10929(7) 0.0420(5) Uani 1 1 d . . .
H77 H 1.0503 0.619 1.1223 0.05 Uiso 1 1 calc R . .
C78 C 0.91049(11) 0.55788(11) 1.12466(6) 0.0367(4) Uani 1 1 d . . .
H78 H 0.9082 0.5192 1.1479 0.044 Uiso 1 1 calc R . .
C79 C 0.47644(11) 0.28957(12) 1.16558(6) 0.0360(4) Uani 1 1 d . . .
C80 C 0.42666(12) 0.31254(12) 1.19751(6) 0.0415(5) Uani 1 1 d . . .
H80 H 0.4484 0.3743 1.209 0.05 Uiso 1 1 calc R . .
C81 C 0.34586(13) 0.24623(13) 1.21264(7) 0.0493(5) Uani 1 1 d . . .
H81 H 0.3116 0.2626 1.2339 0.059 Uiso 1 1 calc R . .
C82 C 0.31466(13) 0.15591(13) 1.19698(7) 0.0507(5) Uani 1 1 d . . .
H82 H 0.2598 0.1104 1.208 0.061 Uiso 1 1 calc R . .
C83 C 0.36333(12) 0.13225(13) 1.16545(7) 0.0456(5) Uani 1 1 d . . .
H83 H 0.3419 0.0704 1.1545 0.055 Uiso 1 1 calc R . .
C84 C 0.44374(12) 0.19909(12) 1.14967(6) 0.0399(4) Uani 1 1 d . . .
H84 H 0.4768 0.1825 1.1277 0.048 Uiso 1 1 calc R . .
C85 C 0.24337(11) 0.26646(11) 1.06027(6) 0.0332(4) Uani 1 1 d . . .
C86 C 0.20829(12) 0.20363(12) 1.09316(7) 0.0430(5) Uani 1 1 d . . .
H86 H 0.2369 0.1681 1.0993 0.052 Uiso 1 1 calc R . .
C87 C 0.13229(13) 0.19198(14) 1.11712(7) 0.0533(5) Uani 1 1 d . . .
H87 H 0.1084 0.148 1.1391 0.064 Uiso 1 1 calc R . .
C88 C 0.09118(13) 0.24450(14) 1.10899(7) 0.0527(5) Uani 1 1 d . . .
H88 H 0.0395 0.2373 1.1256 0.063 Uiso 1 1 calc R . .
C89 C 0.12565(12) 0.30736(13) 1.07658(7) 0.0476(5) Uani 1 1 d . . .
H89 H 0.0975 0.3434 1.0709 0.057 Uiso 1 1 calc R . .
C90 C 0.20074(11) 0.31830(11) 1.05236(6) 0.0378(4) Uani 1 1 d . . .
H90 H 0.2236 0.3617 1.03 0.045 Uiso 1 1 calc R . .
C91 C 0.05128(12) 0.74035(13) 0.35594(6) 0.0411(5) Uani 1 1 d . . .
C92 C 0.00656(12) 0.71963(13) 0.40389(6) 0.0429(5) Uani 1 1 d . . .
H92 H -0.031 0.6533 0.4061 0.051 Uiso 1 1 calc R . .
C93 C -0.05025(12) 0.76866(12) 0.40891(6) 0.0404(5) Uani 1 1 d . . .
C94 C -0.00037(12) 0.85900(12) 0.40621(6) 0.0412(5) Uani 1 1 d . . .
C95 C 0.10202(13) 0.88903(13) 0.39989(7) 0.0472(5) Uani 1 1 d . . .
H95 H 0.1403 0.9557 0.399 0.057 Uiso 1 1 calc R . .
C96 C 0.09908(12) 0.83393(13) 0.35316(6) 0.0435(5) Uani 1 1 d . A .
C97 C 0.08948(13) 0.76783(14) 0.44250(7) 0.0481(5) Uani 1 1 d . . .
H97 H 0.1041 0.7377 0.4659 0.058 Uiso 1 1 calc R . .
C98 C 0.13877(13) 0.85540(15) 0.44023(7) 0.0501(5) Uani 1 1 d . . .
H98 H 0.1926 0.8943 0.4619 0.06 Uiso 1 1 calc R . .
C99 C 0.05500(12) 0.68007(13) 0.32037(7) 0.0423(5) Uani 1 1 d . . .
C100 C 0.10810(12) 0.71703(13) 0.28035(6) 0.0425(5) Uani 1 1 d . . .
C101 C 0.14523(12) 0.66892(13) 0.24965(7) 0.0461(5) Uani 1 1 d . . .
C102 C 0.15401(13) 0.59642(15) 0.26472(8) 0.0566(6) Uani 1 1 d . . .
H102 H 0.1284 0.5727 0.2935 0.068 Uiso 1 1 calc R . .
C103 C 0.19868(15) 0.55866(16) 0.23905(8) 0.0667(6) Uani 1 1 d . . .
H103 H 0.2032 0.5093 0.2499 0.08 Uiso 1 1 calc R . .
C104 C 0.23716(15) 0.59313(16) 0.19713(8) 0.0667(6) Uani 1 1 d . . .
H104 H 0.2676 0.567 0.1792 0.08 Uiso 1 1 calc R . .
C105 C 0.23130(13) 0.66434(15) 0.18178(8) 0.0587(6) Uani 1 1 d . . .
H105 H 0.2581 0.6873 0.1531 0.07 Uiso 1 1 calc R . .
C106 C 0.18649(12) 0.70478(13) 0.20740(7) 0.0469(5) Uani 1 1 d . . .
C107 C 0.18182(12) 0.78183(13) 0.19158(7) 0.0456(5) Uani 1 1 d . . .
C108 C 0.19824(12) 0.80649(14) 0.14445(7) 0.0510(5) Uani 1 1 d . . .
H108 H 0.2178 0.7745 0.1227 0.061 Uiso 1 1 calc R . .
C109 C 0.18681(13) 0.87507(14) 0.12918(7) 0.0543(6) Uani 1 1 d . . .
H109 H 0.1996 0.8911 0.0974 0.065 Uiso 1 1 calc R . .
C110 C 0.15655(13) 0.92123(13) 0.16010(7) 0.0531(5) Uani 1 1 d . . .
H110 H 0.1456 0.967 0.149 0.064 Uiso 1 1 calc R . .
C111 C 0.14231(13) 0.90077(13) 0.20688(7) 0.0504(5) Uani 1 1 d . . .
H111 H 0.1221 0.9332 0.228 0.06 Uiso 1 1 calc R . .
C112 C 0.15709(12) 0.83292(13) 0.22411(7) 0.0459(5) Uani 1 1 d . . .
C113 C 0.13501(12) 0.80656(13) 0.27287(6) 0.0447(5) Uani 1 1 d . A .
C114 C 0.13796(13) 0.86816(13) 0.31181(7) 0.0497(5) Uani 1 1 d . . .
C115 C -0.00245(12) 0.57963(13) 0.31934(7) 0.0412(5) Uani 1 1 d . . .
C116 C -0.00160(14) 0.53328(14) 0.35824(7) 0.0495(5) Uani 1 1 d . . .
H116 H 0.0364 0.5659 0.3875 0.059 Uiso 1 1 calc R . .
C117 C -0.05569(15) 0.44018(14) 0.35461(8) 0.0559(5) Uani 1 1 d . . .
H117 H -0.0543 0.4093 0.3813 0.067 Uiso 1 1 calc R . .
C118 C -0.11161(14) 0.39197(14) 0.31249(8) 0.0550(5) Uani 1 1 d . . .
H118 H -0.149 0.3281 0.3102 0.066 Uiso 1 1 calc R . .
C119 C -0.11297(13) 0.43707(14) 0.27370(7) 0.0503(5) Uani 1 1 d . . .
H119 H -0.151 0.4041 0.2445 0.06 Uiso 1 1 calc R . .
C120 C -0.05933(12) 0.52988(13) 0.27715(7) 0.0442(5) Uani 1 1 d . . .
H120 H -0.0613 0.5603 0.2503 0.053 Uiso 1 1 calc R . .
C121 C 0.20782(13) 0.96857(11) 0.31365(10) 0.0437(8) Uani 0.64 1 d PG A 1
C122 C 0.30020(14) 0.99544(13) 0.30719(10) 0.0581(9) Uani 0.64 1 d PG A 1
H122 H 0.3191 0.9513 0.3006 0.07 Uiso 0.64 1 calc PR A 1
C123 C 0.36494(11) 1.08688(15) 0.31033(10) 0.0714(10) Uani 0.64 1 d PG A 1
H123 H 0.4281 1.1052 0.3059 0.086 Uiso 0.64 1 calc PR A 1
C124 C 0.33730(16) 1.15144(11) 0.31994(10) 0.0747(12) Uani 0.64 1 d PG A 1
H124 H 0.3815 1.2139 0.3221 0.09 Uiso 0.64 1 calc PR A 1
C125 C 0.24492(18) 1.12458(13) 0.32640(9) 0.0700(12) Uani 0.64 1 d PG A 1
H125 H 0.226 1.1687 0.333 0.084 Uiso 0.64 1 calc PR A 1
C126 C 0.18018(13) 1.03314(15) 0.32326(9) 0.0552(9) Uani 0.64 1 d PG A 1
H126 H 0.117 1.0148 0.3277 0.066 Uiso 0.64 1 calc PR A 1
C21B C 0.1476(8) 0.9686(6) 0.3039(5) 0.0437(8) Uani 0.12 1 d PG A 3
C22B C 0.2418(7) 1.0318(9) 0.3095(6) 0.0581(9) Uani 0.12 1 d PG A 3
H22B H 0.2869 1.0124 0.3123 0.07 Uiso 0.12 1 calc PR A 3
C23B C 0.2701(7) 1.1234(8) 0.3111(6) 0.0714(10) Uani 0.12 1 d PG A 3
H23B H 0.3345 1.1667 0.315 0.086 Uiso 0.12 1 calc PR A 3
C24B C 0.2042(10) 1.1518(6) 0.3071(6) 0.0747(12) Uani 0.12 1 d PG A 3
H24B H 0.2235 1.2144 0.3082 0.09 Uiso 0.12 1 calc PR A 3
C25B C 0.1100(9) 1.0886(8) 0.3015(5) 0.0700(12) Uani 0.12 1 d PG A 3
H25B H 0.0649 1.108 0.2988 0.084 Uiso 0.12 1 calc PR A 3
C26B C 0.0817(7) 0.9970(7) 0.2999(5) 0.0552(9) Uani 0.12 1 d PG A 3
H26B H 0.0173 0.9537 0.2961 0.066 Uiso 0.12 1 calc PR A 3
C21C C 0.1749(4) 0.9665(3) 0.3095(3) 0.0437(8) Uani 0.24 1 d PG A 2
C22C C 0.2713(4) 1.0173(5) 0.3128(3) 0.0581(9) Uani 0.24 1 d PG A 2
H22C H 0.3078 0.9879 0.3125 0.07 Uiso 0.24 1 calc PR A 2
C23C C 0.3144(4) 1.1111(5) 0.3164(3) 0.0714(10) Uani 0.24 1 d PG A 2
H23C H 0.3803 1.1458 0.3187 0.086 Uiso 0.24 1 calc PR A 2
C24C C 0.2611(5) 1.1541(3) 0.3169(3) 0.0747(12) Uani 0.24 1 d PG A 2
H24C H 0.2905 1.2182 0.3194 0.09 Uiso 0.24 1 calc PR A 2
C25C C 0.1646(5) 1.1033(4) 0.3136(3) 0.0700(12) Uani 0.24 1 d PG A 2
H25C H 0.1282 1.1327 0.3139 0.084 Uiso 0.24 1 calc PR A 2
C26C C 0.1215(4) 1.0095(4) 0.3100(3) 0.0552(9) Uani 0.24 1 d PG A 2
H26C H 0.0556 0.9748 0.3077 0.066 Uiso 0.24 1 calc PR A 2
C127 C -0.15009(12) 0.72480(12) 0.41116(6) 0.0387(4) Uani 1 1 d . . .
C128 C -0.20016(12) 0.64340(12) 0.43208(6) 0.0396(4) Uani 1 1 d . . .
C129 C -0.29769(12) 0.59830(12) 0.42547(7) 0.0418(5) Uani 1 1 d . . .
C130 C -0.35680(13) 0.52759(13) 0.45541(7) 0.0458(5) Uani 1 1 d . . .
C131 C -0.32662(14) 0.52611(13) 0.50327(7) 0.0500(5) Uani 1 1 d . . .
H131 H -0.2651 0.5693 0.5163 0.06 Uiso 1 1 calc R . .
C132 C -0.38419(15) 0.46341(14) 0.53184(8) 0.0580(6) Uani 1 1 d . . .
H132 H -0.3624 0.4637 0.5642 0.07 Uiso 1 1 calc R . .
C133 C -0.47366(16) 0.40029(15) 0.51317(9) 0.0669(6) Uani 1 1 d . . .
H133 H -0.5128 0.3555 0.5322 0.08 Uiso 1 1 calc R . .
C134 C -0.50606(15) 0.40218(14) 0.46732(9) 0.0621(6) Uani 1 1 d . . .
H134 H -0.5682 0.359 0.4551 0.075 Uiso 1 1 calc R . .
C135 C -0.44937(14) 0.46683(13) 0.43757(8) 0.0507(5) Uani 1 1 d . . .
C136 C -0.48563(13) 0.47365(13) 0.39011(8) 0.0507(5) Uani 1 1 d . . .
C137 C -0.57107(14) 0.40472(15) 0.36729(9) 0.0603(6) Uani 1 1 d . . .
H137 H -0.6051 0.3523 0.3829 0.072 Uiso 1 1 calc R . .
C138 C -0.60710(15) 0.41051(16) 0.32317(9) 0.0647(6) Uani 1 1 d . . .
H138 H -0.6669 0.3643 0.3094 0.078 Uiso 1 1 calc R . .
C139 C -0.55596(14) 0.48405(15) 0.29886(8) 0.0585(6) Uani 1 1 d . . .
H139 H -0.5795 0.4876 0.2677 0.07 Uiso 1 1 calc R . .
C140 C -0.47095(14) 0.55203(14) 0.31986(8) 0.0526(5) Uani 1 1 d . . .
H140 H -0.4356 0.6011 0.3023 0.063 Uiso 1 1 calc R . .
C141 C -0.43474(12) 0.55130(13) 0.36639(7) 0.0456(5) Uani 1 1 d . . .
C142 C -0.34203(12) 0.62311(13) 0.38931(7) 0.0431(5) Uani 1 1 d . . .
C143 C -0.29400(13) 0.71194(13) 0.37613(6) 0.0430(5) Uani 1 1 d . . .
C144 C -0.19758(12) 0.76781(12) 0.39222(6) 0.0404(5) Uani 1 1 d . . .
C145 C -0.14342(13) 0.86627(12) 0.39092(6) 0.0427(5) Uani 1 1 d . . .
C146 C -0.18712(14) 0.91891(13) 0.38374(7) 0.0485(5) Uani 1 1 d . . .
H146 H -0.2532 0.8893 0.3795 0.058 Uiso 1 1 calc R . .
C147 C -0.13815(15) 1.01153(14) 0.38264(7) 0.0519(5) Uani 1 1 d . . .
C148 C -0.03978(14) 1.05810(13) 0.39193(7) 0.0503(5) Uani 1 1 d . . .
C149 C 0.01987(16) 1.15162(14) 0.38207(8) 0.0573(6) Uani 1 1 d . . .
C150 C -0.01075(18) 1.19066(15) 0.34758(8) 0.0699(7) Uani 1 1 d . . .
H150 H -0.0729 1.1578 0.3327 0.084 Uiso 1 1 calc R . .
C151 C 0.0479(2) 1.27581(17) 0.33507(9) 0.0781(7) Uani 1 1 d . . .
H151 H 0.0259 1.3012 0.3121 0.094 Uiso 1 1 calc R . .
C152 C 0.1381(2) 1.32328(17) 0.35620(10) 0.0807(8) Uani 1 1 d . . .
H152 H 0.1782 1.3821 0.3481 0.097 Uiso 1 1 calc R . .
C153 C 0.17074(18) 1.28651(15) 0.38875(9) 0.0708(7) Uani 1 1 d . . .
H153 H 0.2337 1.3198 0.4025 0.085 Uiso 1 1 calc R . .
C154 C 0.11253(16) 1.19986(14) 0.40237(8) 0.0585(6) Uani 1 1 d . . .
C155 C 0.14605(15) 1.15888(14) 0.43603(8) 0.0572(6) Uani 1 1 d . . .
C156 C 0.22981(16) 1.20934(16) 0.46638(9) 0.0657(6) Uani 1 1 d . . .
H156 H 0.266 1.2724 0.4646 0.079 Uiso 1 1 calc R . .
C157 C 0.26064(16) 1.17041(17) 0.49824(9) 0.0685(7) Uani 1 1 d . . .
H157 H 0.319 1.2055 0.5171 0.082 Uiso 1 1 calc R . .
C158 C 0.20627(15) 1.07898(15) 0.50304(7) 0.0600(6) Uani 1 1 d . . .
H158 H 0.227 1.0516 0.5254 0.072 Uiso 1 1 calc R . .
C159 C 0.12280(15) 1.02877(14) 0.47534(7) 0.0533(5) Uani 1 1 d . . .
H159 H 0.0843 0.9675 0.4804 0.064 Uiso 1 1 calc R . .
C160 C 0.09255(14) 1.06490(13) 0.43983(7) 0.0491(5) Uani 1 1 d . . .
C161 C 0.00236(14) 1.01085(13) 0.41020(7) 0.0473(5) Uani 1 1 d . . .
C162 C -0.04608(13) 0.91311(12) 0.40355(6) 0.0423(5) Uani 1 1 d . . .
C163 C -0.15012(12) 0.60908(13) 0.46207(7) 0.0408(5) Uani 1 1 d . . .
C164 C -0.08823(13) 0.66409(13) 0.50199(7) 0.0446(5) Uani 1 1 d . . .
H164 H -0.0733 0.7256 0.508 0.053 Uiso 1 1 calc R . .
C165 C -0.04832(14) 0.62970(14) 0.53304(7) 0.0508(5) Uani 1 1 d . . .
H165 H -0.0071 0.6672 0.5605 0.061 Uiso 1 1 calc R . .
C166 C -0.06865(15) 0.54063(15) 0.52392(8) 0.0564(6) Uani 1 1 d . . .
H166 H -0.0422 0.5166 0.5454 0.068 Uiso 1 1 calc R . .
C167 C -0.12765(14) 0.48628(14) 0.48335(7) 0.0527(5) Uani 1 1 d . . .
H167 H -0.1402 0.4255 0.4766 0.063 Uiso 1 1 calc R . .
C168 C -0.16773(13) 0.52011(13) 0.45298(7) 0.0459(5) Uani 1 1 d . . .
H168 H -0.2081 0.4824 0.4253 0.055 Uiso 1 1 calc R . .
C169 C -0.34543(13) 0.74394(13) 0.34505(7) 0.0476(5) Uani 1 1 d . . .
C170 C -0.42309(14) 0.74715(14) 0.35950(8) 0.0576(6) Uani 1 1 d . . .
H170 H -0.4407 0.7336 0.3911 0.069 Uiso 1 1 calc R . .
C171 C -0.47525(16) 0.76942(16) 0.32929(9) 0.0700(7) Uani 1 1 d . . .
H171 H -0.5277 0.7719 0.3402 0.084 Uiso 1 1 calc R . .
C172 C -0.45112(17) 0.78835(17) 0.28261(9) 0.0738(7) Uani 1 1 d . . .
H172 H -0.4882 0.8018 0.2612 0.089 Uiso 1 1 calc R . .
C173 C -0.37314(15) 0.78738(15) 0.26770(8) 0.0621(6) Uani 1 1 d . . .
H173 H -0.3558 0.8014 0.2361 0.075 Uiso 1 1 calc R . .
C174 C -0.31980(14) 0.76603(13) 0.29854(7) 0.0509(5) Uani 1 1 d . . .
H174 H -0.2656 0.7664 0.2881 0.061 Uiso 1 1 calc R . .
C175 C -0.19347(16) 1.05914(15) 0.37954(8) 0.0619(6) Uani 1 1 d . . .
C176 C -0.26621(19) 1.03148(18) 0.34355(10) 0.0859(8) Uani 1 1 d . . .
H176 H -0.2811 0.9812 0.3202 0.103 Uiso 1 1 calc R . .
C177 C -0.3175(2) 1.0760(2) 0.34112(13) 0.1203(11) Uani 1 1 d . . .
H177 H -0.3664 1.057 0.3159 0.144 Uiso 1 1 calc R . .
C178 C -0.2974(3) 1.1482(2) 0.37551(15) 0.1244(12) Uani 1 1 d . . .
H178 H -0.3322 1.1792 0.3738 0.149 Uiso 1 1 calc R . .
C179 C -0.2272(2) 1.17492(19) 0.41215(12) 0.0969(9) Uani 1 1 d . . .
H179 H -0.2139 1.2241 0.436 0.116 Uiso 1 1 calc R . .
C180 C -0.17615(17) 1.13073(15) 0.41443(9) 0.0694(6) Uani 1 1 d . . .
H180 H -0.1283 1.1493 0.4402 0.083 Uiso 1 1 calc R . .

loop_
_atom_site_aniso_label
_atom_site_aniso_U_11
_atom_site_aniso_U_22
_atom_site_aniso_U_33
_atom_site_aniso_U_23
_atom_site_aniso_U_13
_atom_site_aniso_U_12
C1 0.0288(9) 0.0277(10) 0.0360(10) 0.0047(8) 0.0098(8) 0.0129(8)
C2 0.0296(9) 0.0288(10) 0.0376(10) 0.0039(8) 0.0070(8) 0.0128(8)
C3 0.0349(10) 0.0224(9) 0.0373(11) 0.0041(8) 0.0073(9) 0.0135(8)
C4 0.0343(10) 0.0240(10) 0.0373(11) 0.0052(8) 0.0082(9) 0.0141(8)
C5 0.0336(9) 0.0290(10) 0.0361(10) 0.0039(8) 0.0064(8) 0.0158(8)
C6 0.0325(10) 0.0293(10) 0.0361(10) 0.0047(8) 0.0120(8) 0.0163(8)
C7 0.0358(10) 0.0279(10) 0.0449(12) 0.0050(9) 0.0124(9) 0.0148(8)
C8 0.0417(11) 0.0315(10) 0.0399(11) 0.0079(9) 0.0137(9) 0.0193(9)
C9 0.0269(9) 0.0302(10) 0.0350(10) 0.0045(8) 0.0083(8) 0.0125(8)
C10 0.0289(9) 0.0308(10) 0.0346(10) 0.0058(8) 0.0102(8) 0.0140(8)
C11 0.0316(10) 0.0314(11) 0.0376(11) 0.0081(8) 0.0103(8) 0.0176(8)
C12 0.0352(10) 0.0330(10) 0.0483(12) 0.0066(9) 0.0108(9) 0.0172(9)
C13 0.0317(10) 0.0399(12) 0.0633(13) 0.0110(10) 0.0107(9) 0.0185(9)
C14 0.0388(11) 0.0360(12) 0.0730(14) 0.0130(10) 0.0158(10) 0.0235(10)
C15 0.0384(11) 0.0305(10) 0.0606(13) 0.0088(9) 0.0131(9) 0.0186(9)
C16 0.0315(9) 0.0317(11) 0.0405(11) 0.0091(8) 0.0103(8) 0.0163(8)
C17 0.0333(10) 0.0286(10) 0.0344(10) 0.0020(8) 0.0087(8) 0.0157(8)
C18 0.0386(11) 0.0310(10) 0.0422(11) 0.0068(8) 0.0114(8) 0.0198(9)
C19 0.0382(11) 0.0267(10) 0.0428(11) 0.0042(8) 0.0123(9) 0.0134(9)
C20 0.0300(9) 0.0323(11) 0.0396(11) 0.0022(8) 0.0086(8) 0.0127(9)
C21 0.0329(10) 0.0315(11) 0.0400(11) 0.0046(8) 0.0094(8) 0.0166(9)
C22 0.0330(10) 0.0291(10) 0.0337(10) 0.0033(8) 0.0099(8) 0.0155(8)
C23 0.0326(10) 0.0293(10) 0.0342(10) 0.0054(8) 0.0120(8) 0.0171(8)
C24 0.0300(9) 0.0304(11) 0.0321(10) 0.0023(8) 0.0084(8) 0.0142(8)
C25 0.0317(10) 0.0359(11) 0.0439(11) 0.0018(9) 0.0069(9) 0.0207(9)
C26 0.0302(10) 0.0353(11) 0.0543(13) -0.0003(9) 0.0062(9) 0.0175(9)
C27 0.0325(11) 0.0440(12) 0.0690(15) -0.0084(11) 0.0031(11) 0.0218(10)
C28 0.0447(13) 0.0651(15) 0.0559(14) -0.0130(12) -0.0087(11) 0.0340(12)
C29 0.0513(13) 0.0682(15) 0.0457(13) 0.0049(11) 0.0030(11) 0.0339(12)
C30 0.0384(11) 0.0471(12) 0.0460(13) 0.0053(10) 0.0055(10) 0.0201(10)
C31 0.0332(10) 0.0278(10) 0.0395(11) 0.0058(8) 0.0034(8) 0.0134(8)
C32 0.0412(11) 0.0311(11) 0.0507(12) -0.0001(9) 0.0001(10) 0.0200(9)
C33 0.0445(12) 0.0434(12) 0.0693(15) -0.0016(11) -0.0107(11) 0.0260(10)
C34 0.0649(14) 0.0524(14) 0.0539(14) -0.0080(11) -0.0211(11) 0.0301(12)
C35 0.0674(14) 0.0517(13) 0.0419(13) -0.0005(10) 0.0000(11) 0.0306(12)
C36 0.0429(11) 0.0377(11) 0.0379(12) 0.0033(9) 0.0047(9) 0.0190(9)
C37 0.0335(10) 0.0268(10) 0.0352(11) 0.0040(8) 0.0062(8) 0.0160(8)
C38 0.0345(10) 0.0311(10) 0.0367(11) 0.0034(8) 0.0039(8) 0.0188(9)
C39 0.0332(9) 0.0355(11) 0.0326(11) 0.0044(8) 0.0038(8) 0.0185(9)
C40 0.0332(10) 0.0366(11) 0.0379(11) 0.0024(9) 0.0037(8) 0.0185(9)
C41 0.0385(10) 0.0386(11) 0.0368(11) 0.0015(9) 0.0053(9) 0.0188(9)
C42 0.0402(10) 0.0359(11) 0.0432(12) 0.0004(10) 0.0053(9) 0.0167(9)
C43 0.0461(11) 0.0412(12) 0.0411(12) -0.0030(9) 0.0014(9) 0.0208(10)
C44 0.0470(11) 0.0474(13) 0.0369(11) 0.0029(10) 0.0057(9) 0.0229(10)
C45 0.0374(10) 0.0391(11) 0.0352(11) 0.0012(9) 0.0024(9) 0.0200(9)
C46 0.0403(10) 0.0400(12) 0.0356(11) 0.0053(9) 0.0075(9) 0.0191(9)
C47 0.0496(12) 0.0506(13) 0.0392(12) 0.0044(10) 0.0049(9) 0.0219(10)
C48 0.0567(13) 0.0596(15) 0.0420(13) 0.0156(12) 0.0091(11) 0.0233(12)
C49 0.0519(12) 0.0444(13) 0.0461(13) 0.0151(11) 0.0041(10) 0.0145(10)
C50 0.0418(11) 0.0417(12) 0.0443(12) 0.0087(10) 0.0014(9) 0.0147(9)
C51 0.0361(10) 0.0426(12) 0.0371(11) 0.0080(9) 0.0055(9) 0.0191(9)
C52 0.0375(10) 0.0331(10) 0.0368(11) 0.0038(9) 0.0073(9) 0.0199(9)
C53 0.0346(10) 0.0300(10) 0.0366(11) 0.0039(8) 0.0077(8) 0.0157(8)
C54 0.0335(10) 0.0301(10) 0.0366(11) 0.0028(8) 0.0057(8) 0.0178(8)
C55 0.0355(10) 0.0258(10) 0.0377(11) 0.0036(8) 0.0065(8) 0.0166(8)
C56 0.0380(10) 0.0294(10) 0.0374(11) 0.0062(8) 0.0102(9) 0.0185(8)
C57 0.0342(10) 0.0300(10) 0.0384(11) 0.0040(8) 0.0052(9) 0.0189(8)
C58 0.0371(10) 0.0295(10) 0.0370(11) 0.0034(8) 0.0044(8) 0.0206(8)
C59 0.0352(10) 0.0341(10) 0.0403(11) 0.0027(8) 0.0026(9) 0.0224(9)
C60 0.0400(11) 0.0357(11) 0.0435(12) 0.0034(9) 0.0041(9) 0.0212(9)
C61 0.0405(11) 0.0417(12) 0.0481(13) 0.0023(10) 0.0014(10) 0.0184(10)
C62 0.0442(12) 0.0482(13) 0.0479(13) -0.0037(10) -0.0058(10) 0.0223(10)
C63 0.0475(12) 0.0497(12) 0.0398(12) 0.0021(10) 0.0023(10) 0.0293(11)
C64 0.0398(10) 0.0392(11) 0.0376(11) 0.0031(9) 0.0030(9) 0.0257(9)
C65 0.0430(11) 0.0350(11) 0.0362(11) 0.0032(9) 0.0051(9) 0.0242(9)
C66 0.0504(12) 0.0457(12) 0.0402(12) 0.0064(9) 0.0046(9) 0.0279(10)
C67 0.0562(13) 0.0467(12) 0.0413(12) 0.0119(10) 0.0124(10) 0.0301(11)
C68 0.0489(12) 0.0352(11) 0.0460(12) 0.0092(10) 0.0114(10) 0.0245(10)
C69 0.0420(11) 0.0339(11) 0.0408(11) 0.0066(9) 0.0069(9) 0.0224(9)
C70 0.0392(10) 0.0313(10) 0.0370(11) 0.0039(8) 0.0077(9) 0.0220(9)
C71 0.0370(10) 0.0273(10) 0.0355(10) 0.0014(8) 0.0056(8) 0.0183(8)
C72 0.0342(10) 0.0243(9) 0.0375(11) 0.0042(8) 0.0067(8) 0.0156(8)
C73 0.0343(10) 0.0265(10) 0.0355(10) 0.0012(8) 0.0069(8) 0.0139(8)
C74 0.0359(10) 0.0307(10) 0.0379(11) -0.0001(8) 0.0033(8) 0.0163(8)
C75 0.0407(11) 0.0338(11) 0.0450(12) 0.0080(9) 0.0070(9) 0.0161(9)
C76 0.0349(11) 0.0358(11) 0.0548(13) 0.0094(10) 0.0086(9) 0.0110(9)
C77 0.0322(10) 0.0384(11) 0.0510(12) 0.0040(10) 0.0022(9) 0.0142(9)
C78 0.0359(10) 0.0324(10) 0.0412(11) 0.0037(8) 0.0047(8) 0.0163(9)
C79 0.0348(10) 0.0352(11) 0.0358(11) 0.0068(8) 0.0048(8) 0.0149(9)
C80 0.0430(11) 0.0375(11) 0.0411(11) 0.0055(9) 0.0103(9) 0.0167(9)
C81 0.0468(12) 0.0506(13) 0.0462(12) 0.0076(10) 0.0177(10) 0.0191(10)
C82 0.0460(12) 0.0445(13) 0.0496(13) 0.0103(10) 0.0158(10) 0.0111(10)
C83 0.0463(11) 0.0367(11) 0.0468(12) 0.0080(9) 0.0087(10) 0.0140(9)
C84 0.0409(11) 0.0376(12) 0.0411(11) 0.0081(9) 0.0085(9) 0.0183(9)
C85 0.0326(9) 0.0314(10) 0.0353(10) 0.0011(8) 0.0041(8) 0.0158(8)
C86 0.0388(10) 0.0443(12) 0.0526(12) 0.0132(10) 0.0116(9) 0.0237(9)
C87 0.0468(12) 0.0596(14) 0.0595(14) 0.0220(11) 0.0195(10) 0.0272(11)
C88 0.0401(11) 0.0646(14) 0.0622(14) 0.0156(11) 0.0191(10) 0.0302(11)
C89 0.0431(11) 0.0525(13) 0.0591(13) 0.0111(11) 0.0113(10) 0.0316(10)
C90 0.0345(10) 0.0354(11) 0.0443(11) 0.0043(9) 0.0057(9) 0.0177(9)
C91 0.0397(10) 0.0477(12) 0.0367(11) 0.0080(9) 0.0084(9) 0.0212(10)
C92 0.0451(11) 0.0446(12) 0.0385(11) 0.0081(9) 0.0110(9) 0.0205(10)
C93 0.0454(11) 0.0419(12) 0.0314(11) 0.0043(9) 0.0068(9) 0.0190(10)
C94 0.0450(11) 0.0416(12) 0.0321(11) 0.0034(9) 0.0091(9) 0.0172(10)
C95 0.0461(11) 0.0436(12) 0.0417(12) 0.0021(9) 0.0113(9) 0.0139(10)
C96 0.0423(11) 0.0451(12) 0.0387(11) 0.0043(9) 0.0096(9) 0.0176(10)
C97 0.0465(12) 0.0579(14) 0.0384(12) 0.0061(10) 0.0086(10) 0.0239(11)
C98 0.0435(11) 0.0596(15) 0.0376(12) -0.0003(10) 0.0079(9) 0.0183(11)
C99 0.0421(11) 0.0458(12) 0.0407(11) 0.0063(9) 0.0071(9) 0.0223(10)
C100 0.0392(10) 0.0469(12) 0.0394(11) 0.0057(9) 0.0086(9) 0.0189(9)
C101 0.0412(11) 0.0496(13) 0.0456(12) 0.0006(10) 0.0061(9) 0.0214(10)
C102 0.0531(12) 0.0695(15) 0.0574(14) 0.0120(11) 0.0156(11) 0.0364(12)
C103 0.0700(15) 0.0819(17) 0.0695(16) 0.0134(13) 0.0197(13) 0.0520(14)
C104 0.0668(15) 0.0815(17) 0.0684(16) 0.0071(13) 0.0244(12) 0.0480(14)
C105 0.0516(13) 0.0701(16) 0.0542(14) 0.0037(12) 0.0185(11) 0.0290(12)
C106 0.0362(10) 0.0518(13) 0.0461(12) 0.0005(10) 0.0104(9) 0.0165(10)
C107 0.0341(10) 0.0484(13) 0.0409(12) 0.0014(10) 0.0110(9) 0.0097(9)
C108 0.0388(11) 0.0475(13) 0.0485(13) -0.0020(10) 0.0152(10) 0.0071(10)
C109 0.0519(12) 0.0461(13) 0.0412(12) 0.0023(10) 0.0140(10) 0.0050(11)
C110 0.0479(12) 0.0442(12) 0.0519(14) 0.0088(10) 0.0119(10) 0.0096(10)
C111 0.0511(12) 0.0438(12) 0.0481(13) 0.0059(10) 0.0187(10) 0.0155(10)
C112 0.0386(11) 0.0431(12) 0.0429(12) 0.0025(10) 0.0110(9) 0.0094(9)
C113 0.0417(11) 0.0465(13) 0.0399(12) 0.0050(10) 0.0125(9) 0.0163(10)
C114 0.0527(12) 0.0440(12) 0.0435(12) 0.0046(10) 0.0157(10) 0.0158(10)
C115 0.0435(11) 0.0443(12) 0.0403(12) 0.0056(10) 0.0095(9) 0.0244(10)
C116 0.0567(12) 0.0490(14) 0.0433(12) 0.0044(10) 0.0064(10) 0.0263(11)
C117 0.0688(14) 0.0509(14) 0.0527(14) 0.0119(12) 0.0099(12) 0.0317(12)
C118 0.0587(13) 0.0451(13) 0.0598(15) 0.0032(12) 0.0081(12) 0.0247(11)
C119 0.0517(12) 0.0512(14) 0.0490(13) 0.0014(11) 0.0023(10) 0.0269(11)
C120 0.0454(11) 0.0478(13) 0.0430(12) 0.0058(10) 0.0075(10) 0.0255(10)
C121 0.043(3) 0.0449(15) 0.0350(15) 0.0031(11) 0.0110(16) 0.0148(18)
C122 0.045(2) 0.049(2) 0.067(2) 0.0040(16) 0.0145(16) 0.0123(14)
C123 0.058(2) 0.054(2) 0.082(2) 0.0119(19) 0.011(2) 0.0113(18)
C124 0.101(3) 0.044(2) 0.055(2) 0.0102(17) 0.020(2) 0.015(2)
C125 0.106(3) 0.046(2) 0.057(2) 0.0142(18) 0.039(2) 0.033(3)
C126 0.070(3) 0.053(2) 0.047(2) 0.0109(16) 0.021(2) 0.032(2)
C21B 0.043(3) 0.0449(15) 0.0350(15) 0.0031(11) 0.0110(16) 0.0148(18)
C22B 0.045(2) 0.049(2) 0.067(2) 0.0040(16) 0.0145(16) 0.0123(14)
C23B 0.058(2) 0.054(2) 0.082(2) 0.0119(19) 0.011(2) 0.0113(18)
C24B 0.101(3) 0.044(2) 0.055(2) 0.0102(17) 0.020(2) 0.015(2)
C25B 0.106(3) 0.046(2) 0.057(2) 0.0142(18) 0.039(2) 0.033(3)
C26B 0.070(3) 0.053(2) 0.047(2) 0.0109(16) 0.021(2) 0.032(2)
C21C 0.043(3) 0.0449(15) 0.0350(15) 0.0031(11) 0.0110(16) 0.0148(18)
C22C 0.045(2) 0.049(2) 0.067(2) 0.0040(16) 0.0145(16) 0.0123(14)
C23C 0.058(2) 0.054(2) 0.082(2) 0.0119(19) 0.011(2) 0.0113(18)
C24C 0.101(3) 0.044(2) 0.055(2) 0.0102(17) 0.020(2) 0.015(2)
C25C 0.106(3) 0.046(2) 0.057(2) 0.0142(18) 0.039(2) 0.033(3)
C26C 0.070(3) 0.053(2) 0.047(2) 0.0109(16) 0.021(2) 0.032(2)
C127 0.0430(11) 0.0378(11) 0.0332(11) 0.0035(9) 0.0086(9) 0.0179(9)
C128 0.0436(11) 0.0409(11) 0.0330(11) 0.0042(9) 0.0084(9) 0.0192(9)
C129 0.0449(11) 0.0401(11) 0.0408(11) 0.0060(9) 0.0121(9) 0.0201(10)
C130 0.0491(12) 0.0440(12) 0.0450(13) 0.0080(10) 0.0157(10) 0.0219(10)
C131 0.0516(12) 0.0476(13) 0.0518(14) 0.0118(10) 0.0173(10) 0.0232(10)
C132 0.0597(14) 0.0570(14) 0.0590(14) 0.0196(12) 0.0209(12) 0.0266(12)
C133 0.0670(16) 0.0588(15) 0.0722(18) 0.0256(13) 0.0282(13) 0.0243(13)
C134 0.0517(13) 0.0531(14) 0.0702(17) 0.0128(12) 0.0192(12) 0.0148(11)
C135 0.0477(12) 0.0449(13) 0.0568(14) 0.0073(10) 0.0173(11) 0.0193(11)
C136 0.0425(12) 0.0470(13) 0.0561(14) 0.0000(11) 0.0129(10) 0.0170(11)
C137 0.0507(13) 0.0526(14) 0.0622(16) -0.0011(12) 0.0150(12) 0.0134(12)
C138 0.0430(12) 0.0641(16) 0.0650(17) -0.0139(13) 0.0083(12) 0.0119(12)
C139 0.0494(13) 0.0663(15) 0.0541(14) -0.0067(12) 0.0050(11) 0.0259(12)
C140 0.0458(12) 0.0552(14) 0.0511(14) -0.0017(11) 0.0068(10) 0.0213(11)
C141 0.0401(11) 0.0464(12) 0.0471(13) 0.0004(10) 0.0080(10) 0.0190(10)
C142 0.0425(11) 0.0450(12) 0.0427(12) 0.0063(10) 0.0110(9) 0.0213(10)
C143 0.0465(12) 0.0436(12) 0.0394(11) 0.0032(9) 0.0080(9) 0.0224(10)
C144 0.0462(11) 0.0399(11) 0.0347(11) 0.0044(9) 0.0094(9) 0.0205(10)
C145 0.0524(12) 0.0412(12) 0.0348(11) 0.0065(9) 0.0116(9) 0.0223(10)
C146 0.0567(12) 0.0471(13) 0.0417(12) 0.0050(10) 0.0058(10) 0.0254(11)
C147 0.0709(15) 0.0448(13) 0.0425(12) 0.0045(10) 0.0081(11) 0.0302(12)
C148 0.0618(14) 0.0426(12) 0.0418(12) 0.0044(10) 0.0123(10) 0.0214(11)
C149 0.0781(16) 0.0418(13) 0.0503(14) 0.0067(11) 0.0209(12) 0.0265(12)
C150 0.0970(18) 0.0484(14) 0.0641(16) 0.0128(12) 0.0217(14) 0.0333(14)
C151 0.114(2) 0.0539(16) 0.0727(18) 0.0189(14) 0.0332(17) 0.0423(17)
C152 0.109(2) 0.0455(15) 0.0811(19) 0.0140(14) 0.0434(17) 0.0285(16)
C153 0.0855(17) 0.0451(14) 0.0722(17) 0.0055(13) 0.0346(14) 0.0222(13)
C154 0.0694(15) 0.0412(13) 0.0576(14) 0.0041(11) 0.0248(12) 0.0201(12)
C155 0.0584(14) 0.0458(14) 0.0550(14) -0.0028(11) 0.0207(12) 0.0159(12)
C156 0.0657(16) 0.0494(14) 0.0632(16) -0.0061(13) 0.0228(13) 0.0138(13)
C157 0.0571(14) 0.0659(17) 0.0583(16) -0.0120(13) 0.0126(12) 0.0133(13)
C158 0.0601(14) 0.0567(15) 0.0451(13) -0.0071(11) 0.0096(11) 0.0160(12)
C159 0.0577(14) 0.0463(13) 0.0432(13) -0.0038(11) 0.0152(11) 0.0159(11)
C160 0.0539(13) 0.0412(13) 0.0425(12) -0.0009(10) 0.0155(10) 0.0155(11)
C161 0.0555(13) 0.0400(12) 0.0397(12) 0.0043(9) 0.0161(10) 0.0172(11)
C162 0.0474(12) 0.0406(12) 0.0356(11) 0.0057(9) 0.0113(9) 0.0182(10)
C163 0.0424(11) 0.0435(12) 0.0373(12) 0.0093(10) 0.0115(9) 0.0203(10)
C164 0.0486(11) 0.0436(12) 0.0401(12) 0.0065(10) 0.0099(10) 0.0207(10)
C165 0.0569(13) 0.0549(14) 0.0409(12) 0.0076(10) 0.0051(10) 0.0273(11)
C166 0.0674(14) 0.0597(15) 0.0484(14) 0.0133(12) 0.0062(11) 0.0352(12)
C167 0.0626(13) 0.0491(13) 0.0507(14) 0.0069(11) 0.0076(11) 0.0303(11)
C168 0.0514(12) 0.0442(13) 0.0417(12) 0.0048(10) 0.0074(9) 0.0229(10)
C169 0.0493(12) 0.0464(12) 0.0471(13) 0.0047(10) 0.0032(10) 0.0238(10)
C170 0.0595(13) 0.0666(15) 0.0557(14) 0.0108(11) 0.0128(11) 0.0367(12)
C171 0.0656(15) 0.0853(18) 0.0775(18) 0.0167(14) 0.0106(13) 0.0499(14)
C172 0.0780(17) 0.0902(19) 0.0715(17) 0.0148(14) -0.0003(14) 0.0554(15)
C173 0.0746(15) 0.0682(16) 0.0539(14) 0.0102(12) 0.0047(12) 0.0429(13)
C174 0.0523(12) 0.0512(13) 0.0507(13) 0.0077(10) 0.0050(10) 0.0265(11)
C175 0.0744(16) 0.0543(15) 0.0632(15) 0.0095(12) 0.0043(13) 0.0361(13)
C176 0.105(2) 0.0735(18) 0.094(2) 0.0012(15) -0.0119(17) 0.0581(17)
C177 0.140(3) 0.109(3) 0.137(3) -0.008(2) -0.037(2) 0.089(2)
C178 0.139(3) 0.103(3) 0.163(3) -0.015(2) -0.030(3) 0.093(2)
C179 0.111(2) 0.077(2) 0.121(3) -0.0045(18) -0.001(2) 0.0634(19)
C180 0.0838(17) 0.0574(15) 0.0751(17) 0.0034(13) 0.0083(13) 0.0416(14)

loop_
_atom_type_symbol
_atom_type_description
_atom_type_scat_dispersion_real
_atom_type_scat_dispersion_imag
_atom_type_scat_source
C C 0.0181 0.0091 'International Tables Vol C Tables 4.2.6.8 and 6.1.1.4'
H H 0 0 'International Tables Vol C Tables 4.2.6.8 and 6.1.1.4'

loop_
_geom_angle_atom_site_label_1
_geom_angle_atom_site_label_2
_geom_angle_atom_site_label_3
_geom_angle
C9 C1 C6 121.66(15)
C9 C1 C2 126.05(16)
C6 C1 C2 112.29(14)
C7 C2 C1 105.67(13)
C7 C2 C3 107.49(13)
C1 C2 C3 104.52(12)
C7 C2 H2 112.8
C1 C2 H2 112.8
C3 C2 H2 112.8
C4 C3 C37 122.30(14)
C4 C3 C2 113.07(14)
C37 C3 C2 123.84(15)
C3 C4 C72 119.97(14)
C3 C4 C5 112.61(14)
C72 C4 C5 126.78(15)
C8 C5 C6 106.10(13)
C8 C5 C4 107.33(13)
C6 C5 C4 103.47(12)
C8 C5 H5 113.1
C6 C5 H5 113.1
C4 C5 H5 113.1
C24 C6 C1 121.56(15)
C24 C6 C5 126.47(16)
C1 C6 C5 111.88(14)
C8 C7 C2 113.62(15)
C8 C7 H7 123.2
C2 C7 H7 123.2
C7 C8 C5 114.14(15)
C7 C8 H8 122.9
C5 C8 H8 122.9
C1 C9 C10 118.28(15)
C1 C9 C25 118.40(15)
C10 C9 C25 122.81(15)
C23 C10 C9 119.46(14)
C23 C10 C11 117.78(15)
C9 C10 C11 122.67(15)
C16 C11 C12 117.59(14)
C16 C11 C10 119.87(14)
C12 C11 C10 121.91(15)
C13 C12 C11 121.72(16)
C13 C12 H12 119.1
C11 C12 H12 119.1
C12 C13 C14 119.88(17)
C12 C13 H13 120.1
C14 C13 H13 120.1
C15 C14 C13 119.80(16)
C15 C14 H14 120.1
C13 C14 H14 120.1
C14 C15 C16 121.22(17)
C14 C15 H15 119.4
C16 C15 H15 119.4
C11 C16 C15 119.77(15)
C11 C16 C17 119.26(14)
C15 C16 C17 120.89(15)
C22 C17 C18 120.12(15)
C22 C17 C16 119.07(14)
C18 C17 C16 120.80(15)
C19 C18 C17 120.79(16)
C19 C18 H18 119.6
C17 C18 H18 119.6
C18 C19 C20 119.68(16)
C18 C19 H19 120.2
C20 C19 H19 120.2
C21 C20 C19 120.41(16)
C21 C20 H20 119.8
C19 C20 H20 119.8
C20 C21 C22 121.73(16)
C20 C21 H21 119.1
C22 C21 H21 119.1
C17 C22 C21 117.24(15)
C17 C22 C23 119.78(15)
C21 C22 C23 122.18(14)
C10 C23 C24 119.52(15)
C10 C23 C22 117.58(14)
C24 C23 C22 122.30(15)
C6 C24 C23 117.91(15)
C6 C24 C31 120.30(15)
C23 C24 C31 121.70(14)
C30 C25 C26 117.72(17)
C30 C25 C9 119.65(15)
C26 C25 C9 122.49(16)
C27 C26 C25 120.56(18)
C27 C26 H26 119.7
C25 C26 H26 119.7
C28 C27 C26 120.84(18)
C28 C27 H27 119.6
C26 C27 H27 119.6
C29 C28 C27 119.10(19)
C29 C28 H28 120.5
C27 C28 H28 120.4
C30 C29 C28 120.43(19)
C30 C29 H29 119.8
C28 C29 H29 119.8
C29 C30 C25 121.35(18)
C29 C30 H30 119.3
C25 C30 H30 119.3
C32 C31 C36 117.96(16)
C32 C31 C24 122.22(15)
C36 C31 C24 119.77(15)
C33 C32 C31 120.82(17)
C33 C32 H32 119.6
C31 C32 H32 119.6
C34 C33 C32 120.47(18)
C34 C33 H33 119.8
C32 C33 H33 119.8
C33 C34 C35 119.28(19)
C33 C34 H34 120.4
C35 C34 H34 120.4
C36 C35 C34 120.31(18)
C36 C35 H35 119.8
C34 C35 H35 119.8
C35 C36 C31 121.12(17)
C35 C36 H36 119.4
C31 C36 H36 119.4
C38 C37 C54 119.41(14)
C38 C37 C3 124.59(14)
C54 C37 C3 115.99(15)
C39 C38 C37 119.66(15)
C39 C38 C73 121.80(15)
C37 C38 C73 118.53(14)
C38 C39 C52 117.49(16)
C38 C39 C40 124.65(15)
C52 C39 C40 117.75(14)
C45 C40 C41 117.23(16)
C45 C40 C39 119.76(15)
C41 C40 C39 122.72(15)
C42 C41 C40 122.17(16)
C42 C41 H41 118.9
C40 C41 H41 118.9
C43 C42 C41 119.81(17)
C43 C42 H42 120.1
C41 C42 H42 120.1
C44 C43 C42 119.64(18)
C44 C43 H43 120.2
C42 C43 H43 120.2
C43 C44 C45 121.88(17)
C43 C44 H44 119.1
C45 C44 H44 119.1
C44 C45 C40 119.22(16)
C44 C45 C46 121.08(16)
C40 C45 C46 119.58(16)
C47 C46 C51 118.99(17)
C47 C46 C45 121.36(17)
C51 C46 C45 119.55(15)
C48 C47 C46 121.85(19)
C48 C47 H47 119.1
C46 C47 H47 119.1
C47 C48 C49 119.25(18)
C47 C48 H48 120.4
C49 C48 H48 120.4
C50 C49 C48 120.32(18)
C50 C49 H49 119.8
C48 C49 H49 119.8
C49 C50 C51 121.30(19)
C49 C50 H50 119.3
C51 C50 H50 119.3
C46 C51 C50 117.95(16)
C46 C51 C52 119.41(16)
C50 C51 C52 122.40(17)
C53 C52 C39 119.26(15)
C53 C52 C51 123.73(15)
C39 C52 C51 117.01(16)
C52 C53 C54 119.45(14)
C52 C53 C79 118.74(14)
C54 C53 C79 121.81(15)
C37 C54 C53 117.13(15)
C37 C54 C55 117.20(14)
C53 C54 C55 125.65(14)
C56 C55 C72 116.83(15)
C56 C55 C54 121.35(15)
C72 C55 C54 121.31(14)
C57 C56 C55 124.20(15)
C57 C56 H56 117.9
C55 C56 H56 117.9
C56 C57 C58 119.44(14)
C56 C57 C85 113.93(14)
C58 C57 C85 125.98(15)
C71 C58 C57 117.63(15)
C71 C58 C59 118.49(14)
C57 C58 C59 123.79(14)
C60 C59 C64 117.69(16)
C60 C59 C58 121.94(15)
C64 C59 C58 120.02(15)
C61 C60 C59 121.84(17)
C61 C60 H60 119.1
C59 C60 H60 119.1
C60 C61 C62 120.13(18)
C60 C61 H61 119.9
C62 C61 H61 119.9
C63 C62 C61 119.57(18)
C63 C62 H62 120.2
C61 C62 H62 120.2
C62 C63 C64 121.61(17)
C62 C63 H63 119.2
C64 C63 H63 119.2
C63 C64 C59 119.13(16)
C63 C64 C65 122.10(16)
C59 C64 C65 118.75(16)
C66 C65 C70 118.83(16)
C66 C65 C64 121.62(16)
C70 C65 C64 119.48(15)
C67 C66 C65 121.57(18)
C67 C66 H66 119.2
C65 C66 H66 119.2
C66 C67 C68 119.75(17)
C66 C67 H67 120.1
C68 C67 H67 120.1
C69 C68 C67 119.72(17)
C69 C68 H68 120.1
C67 C68 H68 120.1
C68 C69 C70 121.70(17)
C68 C69 H69 119.2
C70 C69 H69 119.2
C69 C70 C65 118.15(15)
C69 C70 C71 121.52(16)
C65 C70 C71 120.04(15)
C58 C71 C72 120.15(14)
C58 C71 C70 117.29(15)
C72 C71 C70 122.36(14)
C55 C72 C71 119.28(14)
C55 C72 C4 115.97(15)
C71 C72 C4 124.59(14)
C78 C73 C74 118.65(15)
C78 C73 C38 120.63(15)
C74 C73 C38 120.70(15)
C75 C74 C73 120.85(16)
C75 C74 H74 119.6
C73 C74 H74 119.6
C76 C75 C74 119.73(17)
C76 C75 H75 120.1
C74 C75 H75 120.1
C75 C76 C77 119.99(16)
C75 C76 H76 120
C77 C76 H76 120
C78 C77 C76 120.09(17)
C78 C77 H77 120
C76 C77 H77 120
C77 C78 C73 120.66(16)
C77 C78 H78 119.7
C73 C78 H78 119.7
C84 C79 C80 118.70(15)
C84 C79 C53 120.33(15)
C80 C79 C53 120.95(16)
C81 C80 C79 120.47(17)
C81 C80 H80 119.8
C79 C80 H80 119.8
C80 C81 C82 120.20(17)
C80 C81 H81 119.9
C82 C81 H81 119.9
C83 C82 C81 119.90(17)
C83 C82 H82 120.1
C81 C82 H82 120.1
C82 C83 C84 119.82(18)
C82 C83 H83 120.1
C84 C83 H83 120.1
C79 C84 C83 120.89(16)
C79 C84 H84 119.6
C83 C84 H84 119.6
C86 C85 C90 118.22(15)
C86 C85 C57 120.94(15)
C90 C85 C57 120.30(14)
C87 C86 C85 121.07(17)
C87 C86 H86 119.5
C85 C86 H86 119.5
C88 C87 C86 119.87(18)
C88 C87 H87 120.1
C86 C87 H87 120.1
C89 C88 C87 119.57(16)
C89 C88 H88 120.2
C87 C88 H88 120.2
C88 C89 C90 120.54(17)
C88 C89 H89 119.7
C90 C89 H89 119.7
C89 C90 C85 120.72(16)
C89 C90 H90 119.6
C85 C90 H90 119.6
C99 C91 C96 120.88(15)
C99 C91 C92 127.83(17)
C96 C91 C92 111.04(15)
C97 C92 C93 106.75(15)
C97 C92 C91 103.49(14)
C93 C92 C91 107.27(14)
C97 C92 H92 112.9
C93 C92 H92 112.9
C91 C92 H92 112.9
C94 C93 C127 120.79(16)
C94 C93 C92 113.87(15)
C127 C93 C92 125.03(16)
C93 C94 C162 120.80(16)
C93 C94 C95 111.69(16)
C162 C94 C95 127.04(16)
C96 C95 C98 105.55(16)
C96 C95 C94 104.67(15)
C98 C95 C94 107.63(14)
C96 C95 H95 112.8
C98 C95 H95 112.8
C94 C95 H95 112.8
C114 C96 C91 121.43(17)
C114 C96 C95 126.00(17)
C91 C96 C95 112.57(15)
C98 C97 C92 113.31(18)
C98 C97 H97 123.3
C92 C97 H97 123.3
C97 C98 C95 114.23(18)
C97 C98 H98 122.9
C95 C98 H98 122.9
C91 C99 C100 117.53(16)
C91 C99 C115 122.40(15)
C100 C99 C115 119.66(16)
C113 C100 C99 119.07(16)
C113 C100 C101 117.33(15)
C99 C100 C101 123.24(17)
C102 C101 C106 117.86(17)
C102 C101 C100 121.87(17)
C106 C101 C100 119.55(17)
C103 C102 C101 121.95(19)
C103 C102 H102 119
C101 C102 H102 119
C102 C103 C104 119.7(2)
C102 C103 H103 120.2
C104 C103 H103 120.2
C105 C104 C103 120.06(19)
C105 C104 H104 120
C103 C104 H104 120
C104 C105 C106 121.61(19)
C104 C105 H105 119.2
C106 C105 H105 119.2
C105 C106 C101 118.81(19)
C105 C106 C107 121.63(17)
C101 C106 C107 119.56(16)
C108 C107 C112 118.17(19)
C108 C107 C106 122.83(17)
C112 C107 C106 118.98(16)
C109 C108 C107 121.88(18)
C109 C108 H108 119.1
C107 C108 H108 119.1
C108 C109 C110 119.87(19)
C108 C109 H109 120.1
C110 C109 H109 120.1
C111 C110 C109 119.9(2)
C111 C110 H110 120.1
C109 C110 H110 120.1
C110 C111 C112 121.35(18)
C110 C111 H111 119.3
C112 C111 H111 119.3
C111 C112 C107 118.62(17)
C111 C112 C113 121.12(17)
C107 C112 C113 119.74(18)
C100 C113 C114 119.71(16)
C100 C113 C112 118.17(16)
C114 C113 C112 122.09(17)
C96 C114 C113 118.13(17)
C96 C114 C21C 117.6(4)
C113 C114 C21C 124.2(4)
C96 C114 C121 119.86(18)
C113 C114 C121 119.18(16)
C96 C114 C21B 114.8(5)
C113 C114 C21B 123.0(5)
C120 C115 C116 118.22(18)
C120 C115 C99 118.20(16)
C116 C115 C99 123.58(18)
C117 C116 C115 120.55(19)
C117 C116 H116 119.7
C115 C116 H116 119.7
C118 C117 C116 120.43(19)
C118 C117 H117 119.8
C116 C117 H117 119.8
C117 C118 C119 119.6(2)
C117 C118 H118 120.2
C119 C118 H118 120.2
C118 C119 C120 120.3(2)
C118 C119 H119 119.9
C120 C119 H119 119.9
C119 C120 C115 120.98(18)
C119 C120 H120 119.5
C115 C120 H120 119.5
C122 C121 C126 120
C122 C121 C114 119.59(15)
C126 C121 C114 120.38(15)
C121 C122 C123 120
C121 C122 H122 120
C123 C122 H122 120
C124 C123 C122 120
C124 C123 H123 120
C122 C123 H123 120
C123 C124 C125 120
C123 C124 H124 120
C125 C124 H124 120
C124 C125 C126 120
C124 C125 H125 120
C126 C125 H125 120
C125 C126 C121 120
C125 C126 H126 120
C121 C126 H126 120
C22B C21B C26B 120
C22B C21B C114 107.5(7)
C26B C21B C114 131.8(7)
C21B C22B C23B 120
C21B C22B H22B 120
C23B C22B H22B 120
C24B C23B C22B 120
C24B C23B H23B 120
C22B C23B H23B 120
C23B C24B C25B 120
C23B C24B H24B 120
C25B C24B H24B 120
C24B C25B C26B 120
C24B C25B H25B 120
C26B C25B H25B 120
C25B C26B C21B 120
C25B C26B H26B 120
C21B C26B H26B 120
C22C C21C C26C 120
C22C C21C C114 114.7(4)
C26C C21C C114 124.9(4)
C21C C22C C23C 120
C21C C22C H22C 120
C23C C22C H22C 120
C22C C23C C24C 120
C22C C23C H23C 120
C24C C23C H23C 120
C25C C24C C23C 120
C25C C24C H24C 120
C23C C24C H24C 120
C24C C25C C26C 120
C24C C25C H25C 120
C26C C25C H25C 120
C25C C26C C21C 120
C25C C26C H26C 120
C21C C26C H26C 120
C144 C127 C128 119.80(16)
C144 C127 C93 117.10(15)
C128 C127 C93 123.08(16)
C129 C128 C127 118.75(16)
C129 C128 C163 120.81(16)
C127 C128 C163 120.39(16)
C128 C129 C142 118.54(16)
C128 C129 C130 123.03(17)
C142 C129 C130 118.41(16)
C135 C130 C131 118.55(17)
C135 C130 C129 118.96(18)
C131 C130 C129 122.05(18)
C132 C131 C130 121.6(2)
C132 C131 H131 119.2
C130 C131 H131 119.2
C133 C132 C131 119.6(2)
C133 C132 H132 120.2
C131 C132 H132 120.2
C134 C133 C132 120.1(2)
C134 C133 H133 120
C132 C133 H133 120
C133 C134 C135 121.6(2)
C133 C134 H134 119.2
C135 C134 H134 119.2
C130 C135 C134 118.4(2)
C130 C135 C136 119.75(17)
C134 C135 C136 121.83(19)
C137 C136 C141 118.7(2)
C137 C136 C135 121.07(19)
C141 C136 C135 120.19(18)
C138 C137 C136 122.0(2)
C138 C137 H137 119
C136 C137 H137 119
C137 C138 C139 119.5(2)
C137 C138 H138 120.2
C139 C138 H138 120.2
C140 C139 C138 119.8(2)
C140 C139 H139 120.1
C138 C139 H139 120.1
C139 C140 C141 122.2(2)
C139 C140 H140 118.9
C141 C140 H140 118.9
C140 C141 C136 117.53(18)
C140 C141 C142 123.00(17)
C136 C141 C142 119.16(18)
C143 C142 C129 118.54(17)
C143 C142 C141 124.76(17)
C129 C142 C141 116.64(17)
C142 C143 C144 119.40(17)
C142 C143 C169 118.91(17)
C144 C143 C169 121.68(16)
C127 C144 C143 117.02(16)
C127 C144 C145 117.35(16)
C143 C144 C145 125.63(17)
C146 C145 C162 117.27(17)
C146 C145 C144 121.74(17)
C162 C145 C144 120.43(17)
C147 C146 C145 123.06(19)
C147 C146 H146 118.5
C145 C146 H146 118.5
C146 C147 C148 119.55(19)
C146 C147 C175 116.98(19)
C148 C147 C175 122.72(19)
C161 C148 C147 117.65(18)
C161 C148 C149 118.61(19)
C147 C148 C149 123.71(19)
C154 C149 C150 118.3(2)
C154 C149 C148 120.0(2)
C150 C149 C148 121.1(2)
C151 C150 C149 121.4(3)
C151 C150 H150 119.3
C149 C150 H150 119.3
C152 C151 C150 119.5(3)
C152 C151 H151 120.2
C150 C151 H151 120.2
C153 C152 C151 120.6(2)
C153 C152 H152 119.7
C151 C152 H152 119.7
C152 C153 C154 121.2(3)
C152 C153 H153 119.4
C154 C153 H153 119.4
C149 C154 C153 118.9(2)
C149 C154 C155 118.96(19)
C153 C154 C155 122.2(2)
C156 C155 C160 118.0(2)
C156 C155 C154 122.3(2)
C160 C155 C154 119.8(2)
C157 C156 C155 122.0(2)
C157 C156 H156 119
C155 C156 H156 119
C156 C157 C158 119.8(2)
C156 C157 H157 120.1
C158 C157 H157 120.1
C159 C158 C157 119.7(2)
C159 C158 H158 120.2
C157 C158 H158 120.2
C158 C159 C160 121.9(2)
C158 C159 H159 119
C160 C159 H159 119
C159 C160 C155 118.4(2)
C159 C160 C161 121.85(18)
C155 C160 C161 119.4(2)
C148 C161 C162 120.20(18)
C148 C161 C160 116.93(18)
C162 C161 C160 122.62(18)
C145 C162 C161 118.91(17)
C145 C162 C94 117.02(16)
C161 C162 C94 123.97(17)
C168 C163 C164 118.54(17)
C168 C163 C128 121.14(18)
C164 C163 C128 120.21(17)
C165 C164 C163 120.54(19)
C165 C164 H164 119.7
C163 C164 H164 119.7
C166 C165 C164 119.8(2)
C166 C165 H165 120.1
C164 C165 H165 120.1
C165 C166 C167 120.04(19)
C165 C166 H166 120
C167 C166 H166 120
C168 C167 C166 120.1(2)
C168 C167 H167 120
C166 C167 H167 120
C167 C168 C163 120.95(19)
C167 C168 H168 119.5
C163 C168 H168 119.5
C170 C169 C174 118.04(18)
C170 C169 C143 121.50(17)
C174 C169 C143 120.32(16)
C171 C170 C169 121.7(2)
C171 C170 H170 119.2
C169 C170 H170 119.2
C170 C171 C172 119.9(2)
C170 C171 H171 120
C172 C171 H171 120
C173 C172 C171 119.5(2)
C173 C172 H172 120.2
C171 C172 H172 120.2
C172 C173 C174 120.4(2)
C172 C173 H173 119.8
C174 C173 H173 119.8
C173 C174 C169 120.38(19)
C173 C174 H174 119.8
C169 C174 H174 119.8
C176 C175 C180 117.9(2)
C176 C175 C147 121.5(2)
C180 C175 C147 120.5(2)
C177 C176 C175 121.0(3)
C177 C176 H176 119.5
C175 C176 H176 119.5
C176 C177 C178 119.9(3)
C176 C177 H177 120.1
C178 C177 H177 120.1
C179 C178 C177 119.9(3)
C179 C178 H178 120.1
C177 C178 H178 120.1
C178 C179 C180 120.2(3)
C178 C179 H179 119.9
C180 C179 H179 119.9
C179 C180 C175 121.1(2)
C179 C180 H180 119.5
C175 C180 H180 119.5

loop_
_geom_bond_atom_site_label_1
_geom_bond_atom_site_label_2
_geom_bond_distance
C1 C9 1.381(2)
C1 C6 1.404(2)
C1 C2 1.531(2)
C2 C7 1.519(2)
C2 C3 1.538(2)
C2 H2 1
C3 C4 1.358(2)
C3 C37 1.448(2)
C4 C72 1.453(2)
C4 C5 1.548(2)
C5 C8 1.528(2)
C5 C6 1.533(2)
C5 H5 1
C6 C24 1.380(2)
C7 C8 1.323(2)
C7 H7 0.95
C8 H8 0.95
C9 C10 1.430(2)
C9 C25 1.497(2)
C10 C23 1.422(2)
C10 C11 1.471(2)
C11 C16 1.401(2)
C11 C12 1.413(2)
C12 C13 1.377(2)
C12 H12 0.95
C13 C14 1.390(2)
C13 H13 0.95
C14 C15 1.366(2)
C14 H14 0.95
C15 C16 1.408(2)
C15 H15 0.95
C16 C17 1.462(2)
C17 C22 1.405(2)
C17 C18 1.411(2)
C18 C19 1.371(2)
C18 H18 0.95
C19 C20 1.388(2)
C19 H19 0.95
C20 C21 1.371(2)
C20 H20 0.95
C21 C22 1.416(2)
C21 H21 0.95
C22 C23 1.480(2)
C23 C24 1.439(2)
C24 C31 1.493(2)
C25 C30 1.396(2)
C25 C26 1.396(2)
C26 C27 1.385(3)
C26 H26 0.95
C27 C28 1.381(3)
C27 H27 0.95
C28 C29 1.380(3)
C28 H28 0.95
C29 C30 1.378(3)
C29 H29 0.95
C30 H30 0.95
C31 C32 1.393(2)
C31 C36 1.395(2)
C32 C33 1.383(2)
C32 H32 0.95
C33 C34 1.382(3)
C33 H33 0.95
C34 C35 1.384(3)
C34 H34 0.95
C35 C36 1.378(3)
C35 H35 0.95
C36 H36 0.95
C37 C38 1.412(2)
C37 C54 1.422(2)
C38 C39 1.405(2)
C38 C73 1.489(2)
C39 C52 1.432(2)
C39 C40 1.474(2)
C40 C45 1.411(2)
C40 C41 1.413(2)
C41 C42 1.377(2)
C41 H41 0.95
C42 C43 1.376(2)
C42 H42 0.95
C43 C44 1.375(2)
C43 H43 0.95
C44 C45 1.398(2)
C44 H44 0.95
C45 C46 1.465(2)
C46 C47 1.398(2)
C46 C51 1.404(2)
C47 C48 1.371(3)
C47 H47 0.95
C48 C49 1.378(3)
C48 H48 0.95
C49 C50 1.376(2)
C49 H49 0.95
C50 C51 1.407(2)
C50 H50 0.95
C51 C52 1.479(2)
C52 C53 1.407(2)
C53 C54 1.424(2)
C53 C79 1.500(2)
C54 C55 1.461(2)
C55 C56 1.409(2)
C55 C72 1.427(2)
C56 C57 1.365(2)
C56 H56 0.95
C57 C58 1.431(2)
C57 C85 1.491(2)
C58 C71 1.414(2)
C58 C59 1.472(2)
C59 C60 1.408(2)
C59 C64 1.416(2)
C60 C61 1.368(2)
C60 H60 0.95
C61 C62 1.388(3)
C61 H61 0.95
C62 C63 1.371(2)
C62 H62 0.95
C63 C64 1.398(2)
C63 H63 0.95
C64 C65 1.463(2)
C65 C66 1.404(2)
C65 C70 1.409(2)
C66 C67 1.368(2)
C66 H66 0.95
C67 C68 1.390(3)
C67 H67 0.95
C68 C69 1.375(2)
C68 H68 0.95
C69 C70 1.403(2)
C69 H69 0.95
C70 C71 1.469(2)
C71 C72 1.436(2)
C73 C78 1.388(2)
C73 C74 1.389(2)
C74 C75 1.385(2)
C74 H74 0.95
C75 C76 1.381(2)
C75 H75 0.95
C76 C77 1.383(2)
C76 H76 0.95
C77 C78 1.381(2)
C77 H77 0.95
C78 H78 0.95
C79 C84 1.385(2)
C79 C80 1.392(2)
C80 C81 1.381(2)
C80 H80 0.95
C81 C82 1.385(3)
C81 H81 0.95
C82 C83 1.377(3)
C82 H82 0.95
C83 C84 1.389(2)
C83 H83 0.95
C84 H84 0.95
C85 C86 1.389(2)
C85 C90 1.391(2)
C86 C87 1.385(2)
C86 H86 0.95
C87 C88 1.383(3)
C87 H87 0.95
C88 C89 1.379(3)
C88 H88 0.95
C89 C90 1.379(2)
C89 H89 0.95
C90 H90 0.95
C91 C99 1.390(2)
C91 C96 1.406(2)
C91 C92 1.539(2)
C92 C97 1.525(3)
C92 C93 1.530(2)
C92 H92 1
C93 C94 1.360(2)
C93 C127 1.451(2)
C94 C162 1.448(2)
C94 C95 1.535(2)
C95 C96 1.522(3)
C95 C98 1.526(3)
C95 H95 1
C96 C114 1.376(2)
C97 C98 1.317(3)
C97 H97 0.95
C98 H98 0.95
C99 C100 1.442(2)
C99 C115 1.498(3)
C100 C113 1.403(2)
C100 C101 1.481(2)
C101 C102 1.403(3)
C101 C106 1.418(2)
C102 C103 1.377(3)
C102 H102 0.95
C103 C104 1.389(3)
C103 H103 0.95
C104 C105 1.361(3)
C104 H104 0.95
C105 C106 1.410(3)
C105 H105 0.95
C106 C107 1.451(3)
C107 C108 1.407(3)
C107 C112 1.410(3)
C108 C109 1.365(3)
C108 H108 0.95
C109 C110 1.383(3)
C109 H109 0.95
C110 C111 1.376(3)
C110 H110 0.95
C111 C112 1.404(3)
C111 H111 0.95
C112 C113 1.470(2)
C113 C114 1.424(3)
C114 C21C 1.487(5)
C114 C121 1.526(2)
C114 C21B 1.672(9)
C115 C120 1.391(2)
C115 C116 1.393(2)
C116 C117 1.384(3)
C116 H116 0.95
C117 C118 1.378(3)
C117 H117 0.95
C118 C119 1.379(3)
C118 H118 0.95
C119 C120 1.379(3)
C119 H119 0.95
C120 H120 0.95
C121 C122 1.39
C121 C126 1.39
C122 C123 1.39
C122 H122 0.95
C123 C124 1.39
C123 H123 0.95
C124 C125 1.39
C124 H124 0.95
C125 C126 1.39
C125 H125 0.95
C126 H126 0.95
C21B C22B 1.39
C21B C26B 1.39
C22B C23B 1.39
C22B H22B 0.95
C23B C24B 1.39
C23B H23B 0.95
C24B C25B 1.39
C24B H24B 0.95
C25B C26B 1.39
C25B H25B 0.95
C26B H26B 0.95
C21C C22C 1.39
C21C C26C 1.39
C22C C23C 1.39
C22C H22C 0.95
C23C C24C 1.39
C23C H23C 0.95
C24C C25C 1.39
C24C H24C 0.95
C25C C26C 1.39
C25C H25C 0.95
C26C H26C 0.95
C127 C144 1.415(2)
C127 C128 1.419(2)
C128 C129 1.403(2)
C128 C163 1.482(2)
C129 C142 1.421(2)
C129 C130 1.484(2)
C130 C135 1.402(3)
C130 C131 1.404(3)
C131 C132 1.381(3)
C131 H131 0.95
C132 C133 1.380(3)
C132 H132 0.95
C133 C134 1.367(3)
C133 H133 0.95
C134 C135 1.414(3)
C134 H134 0.95
C135 C136 1.459(3)
C136 C137 1.400(3)
C136 C141 1.418(3)
C137 C138 1.368(3)
C137 H137 0.95
C138 C139 1.382(3)
C138 H138 0.95
C139 C140 1.374(3)
C139 H139 0.95
C140 C141 1.402(3)
C140 H140 0.95
C141 C142 1.487(3)
C142 C143 1.418(2)
C143 C144 1.427(2)
C143 C169 1.488(3)
C144 C145 1.474(2)
C145 C146 1.414(3)
C145 C162 1.415(3)
C146 C147 1.385(3)
C146 H146 0.95
C147 C148 1.419(3)
C147 C175 1.488(3)
C148 C161 1.400(3)
C148 C149 1.470(3)
C149 C154 1.399(3)
C149 C150 1.413(3)
C150 C151 1.385(3)
C150 H150 0.95
C151 C152 1.374(4)
C151 H151 0.95
C152 C153 1.368(3)
C152 H152 0.95
C153 C154 1.414(3)
C153 H153 0.95
C154 C155 1.448(3)
C155 C156 1.407(3)
C155 C160 1.421(3)
C156 C157 1.364(3)
C156 H156 0.95
C157 C158 1.393(3)
C157 H157 0.95
C158 C159 1.368(3)
C158 H158 0.95
C159 C160 1.396(3)
C159 H159 0.95
C160 C161 1.474(3)
C161 C162 1.445(3)
C163 C168 1.394(3)
C163 C164 1.395(2)
C164 C165 1.386(3)
C164 H164 0.95
C165 C166 1.382(3)
C165 H165 0.95
C166 C167 1.388(3)
C166 H166 0.95
C167 C168 1.369(3)
C167 H167 0.95
C168 H168 0.95
C169 C170 1.386(3)
C169 C174 1.404(3)
C170 C171 1.373(3)
C170 H170 0.95
C171 C172 1.393(3)
C171 H171 0.95
C172 C173 1.378(3)
C172 H172 0.95
C173 C174 1.389(3)
C173 H173 0.95
C174 H174 0.95
C175 C176 1.387(3)
C175 C180 1.395(3)
C176 C177 1.384(4)
C176 H176 0.95
C177 C178 1.383(4)
C177 H177 0.95
C178 C179 1.373(4)
C178 H178 0.95
C179 C180 1.376(3)
C179 H179 0.95
C180 H180 0.95

loop_
_geom_torsion_atom_site_label_1
_geom_torsion_atom_site_label_2
_geom_torsion_atom_site_label_3
_geom_torsion_atom_site_label_4
_geom_torsion
C9 C1 C2 C7 122.58(16)
C6 C1 C2 C7 -56.82(16)
C9 C1 C2 C3 -124.15(16)
C6 C1 C2 C3 56.46(16)
C7 C2 C3 C4 54.48(18)
C1 C2 C3 C4 -57.49(17)
C7 C2 C3 C37 -135.49(16)
C1 C2 C3 C37 112.54(17)
C37 C3 C4 C72 0.5(2)
C2 C3 C4 C72 170.74(13)
C37 C3 C4 C5 -170.88(14)
C2 C3 C4 C5 -0.68(19)
C3 C4 C5 C8 -52.85(18)
C72 C4 C5 C8 136.43(16)
C3 C4 C5 C6 59.07(17)
C72 C4 C5 C6 -111.64(17)
C9 C1 C6 C24 5.5(2)
C2 C1 C6 C24 -175.03(13)
C9 C1 C6 C5 -177.67(13)
C2 C1 C6 C5 1.76(17)
C8 C5 C6 C24 -129.69(16)
C4 C5 C6 C24 117.48(17)
C8 C5 C6 C1 53.71(17)
C4 C5 C6 C1 -59.11(16)
C1 C2 C7 C8 56.59(17)
C3 C2 C7 C8 -54.60(18)
C2 C7 C8 C5 0.1(2)
C6 C5 C8 C7 -56.16(18)
C4 C5 C8 C7 53.96(18)
C6 C1 C9 C10 -1.9(2)
C2 C1 C9 C10 178.72(13)
C6 C1 C9 C25 -174.02(13)
C2 C1 C9 C25 6.6(2)
C1 C9 C10 C23 -8.4(2)
C25 C9 C10 C23 163.36(14)
C1 C9 C10 C11 168.24(14)
C25 C9 C10 C11 -20.0(2)
C23 C10 C11 C16 -18.1(2)
C9 C10 C11 C16 165.30(15)
C23 C10 C11 C12 152.65(15)
C9 C10 C11 C12 -24.0(2)
C16 C11 C12 C13 0.7(2)
C10 C11 C12 C13 -170.23(16)
C11 C12 C13 C14 -0.8(3)
C12 C13 C14 C15 -0.1(3)
C13 C14 C15 C16 1.0(3)
C12 C11 C16 C15 0.3(2)
C10 C11 C16 C15 171.39(15)
C12 C11 C16 C17 -176.45(15)
C10 C11 C16 C17 -5.4(2)
C14 C15 C16 C11 -1.2(3)
C14 C15 C16 C17 175.53(16)
C11 C16 C17 C22 19.4(2)
C15 C16 C17 C22 -157.36(15)
C11 C16 C17 C18 -159.66(15)
C15 C16 C17 C18 23.6(2)
C22 C17 C18 C19 1.0(2)
C16 C17 C18 C19 -179.98(15)
C17 C18 C19 C20 0.2(2)
C18 C19 C20 C21 -1.5(2)
C19 C20 C21 C22 1.8(2)
C18 C17 C22 C21 -0.8(2)
C16 C17 C22 C21 -179.83(14)
C18 C17 C22 C23 169.18(14)
C16 C17 C22 C23 -9.8(2)
C20 C21 C22 C17 -0.6(2)
C20 C21 C22 C23 -170.30(15)
C9 C10 C23 C24 15.2(2)
C11 C10 C23 C24 -161.59(13)
C9 C10 C23 C22 -156.11(14)
C11 C10 C23 C22 27.12(19)
C17 C22 C23 C10 -13.5(2)
C21 C22 C23 C10 156.02(15)
C17 C22 C23 C24 175.51(14)
C21 C22 C23 C24 -15.0(2)
C1 C6 C24 C23 1.3(2)
C5 C6 C24 C23 -174.96(13)
C1 C6 C24 C31 -175.37(13)
C5 C6 C24 C31 8.3(2)
C10 C23 C24 C6 -11.6(2)
C22 C23 C24 C6 159.30(14)
C10 C23 C24 C31 165.09(13)
C22 C23 C24 C31 -24.0(2)
C1 C9 C25 C30 110.21(18)
C10 C9 C25 C30 -61.5(2)
C1 C9 C25 C26 -65.5(2)
C10 C9 C25 C26 122.79(17)
C30 C25 C26 C27 -0.4(2)
C9 C25 C26 C27 175.38(15)
C25 C26 C27 C28 -0.2(2)
C26 C27 C28 C29 0.4(3)
C27 C28 C29 C30 -0.1(3)
C28 C29 C30 C25 -0.5(3)
C26 C25 C30 C29 0.7(2)
C9 C25 C30 C29 -175.20(16)
C6 C24 C31 C32 -59.8(2)
C23 C24 C31 C32 123.61(17)
C6 C24 C31 C36 122.72(17)
C23 C24 C31 C36 -53.9(2)
C36 C31 C32 C33 1.8(2)
C24 C31 C32 C33 -175.66(15)
C31 C32 C33 C34 -1.0(3)
C32 C33 C34 C35 -0.6(3)
C33 C34 C35 C36 1.2(3)
C34 C35 C36 C31 -0.3(3)
C32 C31 C36 C35 -1.2(2)
C24 C31 C36 C35 176.34(16)
C4 C3 C37 C38 -156.09(16)
C2 C3 C37 C38 34.8(2)
C4 C3 C37 C54 22.9(2)
C2 C3 C37 C54 -146.28(15)
C54 C37 C38 C39 9.5(2)
C3 C37 C38 C39 -171.61(15)
C54 C37 C38 C73 -169.30(14)
C3 C37 C38 C73 9.6(2)
C37 C38 C39 C52 15.7(2)
C73 C38 C39 C52 -165.54(15)
C37 C38 C39 C40 -160.26(15)
C73 C38 C39 C40 18.5(2)
C38 C39 C40 C45 -171.52(15)
C52 C39 C40 C45 12.5(2)
C38 C39 C40 C41 14.9(2)
C52 C39 C40 C41 -161.08(15)
C45 C40 C41 C42 2.6(2)
C39 C40 C41 C42 176.38(15)
C40 C41 C42 C43 -1.9(3)
C41 C42 C43 C44 -0.1(3)
C42 C43 C44 C45 1.3(3)
C43 C44 C45 C40 -0.5(3)
C43 C44 C45 C46 175.39(16)
C41 C40 C45 C44 -1.4(2)
C39 C40 C45 C44 -175.36(15)
C41 C40 C45 C46 -177.35(15)
C39 C40 C45 C46 8.7(2)
C44 C45 C46 C47 -12.3(2)
C40 C45 C46 C47 163.53(16)
C44 C45 C46 C51 171.46(16)
C40 C45 C46 C51 -12.7(2)
C51 C46 C47 C48 3.2(3)
C45 C46 C47 C48 -173.08(17)
C46 C47 C48 C49 1.9(3)
C47 C48 C49 C50 -3.4(3)
C48 C49 C50 C51 -0.1(3)
C47 C46 C51 C50 -6.5(2)
C45 C46 C51 C50 169.84(15)
C47 C46 C51 C52 179.14(15)
C45 C46 C51 C52 -4.5(2)
C49 C50 C51 C46 5.1(3)
C49 C50 C51 C52 179.28(16)
C38 C39 C52 C53 -25.0(2)
C40 C39 C52 C53 151.25(15)
C38 C39 C52 C51 154.55(15)
C40 C39 C52 C51 -29.2(2)
C46 C51 C52 C53 -154.87(16)
C50 C51 C52 C53 31.0(2)
C46 C51 C52 C39 25.6(2)
C50 C51 C52 C39 -148.54(16)
C39 C52 C53 C54 8.9(2)
C51 C52 C53 C54 -170.66(15)
C39 C52 C53 C79 -170.74(15)
C51 C52 C53 C79 9.7(2)
C38 C37 C54 C53 -25.5(2)
C3 C37 C54 C53 155.46(14)
C38 C37 C54 C55 152.61(15)
C3 C37 C54 C55 -26.4(2)
C52 C53 C54 C37 16.2(2)
C79 C53 C54 C37 -164.24(15)
C52 C53 C54 C55 -161.80(15)
C79 C53 C54 C55 17.8(2)
C37 C54 C55 C56 -163.21(15)
C53 C54 C55 C56 14.8(2)
C37 C54 C55 C72 8.4(2)
C53 C54 C55 C72 -173.64(15)
C72 C55 C56 C57 7.2(2)
C54 C55 C56 C57 179.13(15)
C55 C56 C57 C58 -3.5(2)
C55 C56 C57 C85 -174.83(15)
C56 C57 C58 C71 -9.4(2)
C85 C57 C58 C71 160.81(15)
C56 C57 C58 C59 167.06(15)
C85 C57 C58 C59 -22.7(2)
C71 C58 C59 C60 161.66(15)
C57 C58 C59 C60 -14.8(2)
C71 C58 C59 C64 -11.4(2)
C57 C58 C59 C64 172.19(15)
C64 C59 C60 C61 0.0(2)
C58 C59 C60 C61 -173.24(15)
C59 C60 C61 C62 0.9(3)
C60 C61 C62 C63 -0.6(3)
C61 C62 C63 C64 -0.6(3)
C62 C63 C64 C59 1.5(3)
C62 C63 C64 C65 -177.10(16)
C60 C59 C64 C63 -1.1(2)
C58 C59 C64 C63 172.22(15)
C60 C59 C64 C65 177.49(15)
C58 C59 C64 C65 -9.2(2)
C63 C64 C65 C66 15.5(2)
C59 C64 C65 C66 -163.11(15)
C63 C64 C65 C70 -167.53(15)
C59 C64 C65 C70 13.9(2)
C70 C65 C66 C67 -0.6(2)
C64 C65 C66 C67 176.40(16)
C65 C66 C67 C68 -3.0(3)
C66 C67 C68 C69 2.2(3)
C67 C68 C69 C70 2.2(2)
C68 C69 C70 C65 -5.8(2)
C68 C69 C70 C71 -179.58(15)
C66 C65 C70 C69 4.9(2)
C64 C65 C70 C69 -172.23(14)
C66 C65 C70 C71 178.79(14)
C64 C65 C70 C71 1.7(2)
C57 C58 C71 C72 18.3(2)
C59 C58 C71 C72 -158.29(14)
C57 C58 C71 C70 -156.73(14)
C59 C58 C71 C70 26.6(2)
C69 C70 C71 C58 151.59(15)
C65 C70 C71 C58 -22.1(2)
C69 C70 C71 C72 -23.4(2)
C65 C70 C71 C72 162.92(15)
C56 C55 C72 C71 2.0(2)
C54 C55 C72 C71 -169.94(14)
C56 C55 C72 C4 -173.60(14)
C54 C55 C72 C4 14.4(2)
C58 C71 C72 C55 -14.8(2)
C70 C71 C72 C55 160.04(15)
C58 C71 C72 C4 160.42(15)
C70 C71 C72 C4 -24.8(2)
C3 C4 C72 C55 -19.0(2)
C5 C4 C72 C55 151.08(15)
C3 C4 C72 C71 165.63(15)
C5 C4 C72 C71 -24.3(2)
C39 C38 C73 C78 58.7(2)
C37 C38 C73 C78 -122.53(17)
C39 C38 C73 C74 -122.72(18)
C37 C38 C73 C74 56.0(2)
C78 C73 C74 C75 -0.8(2)
C38 C73 C74 C75 -179.42(15)
C73 C74 C75 C76 1.4(3)
C74 C75 C76 C77 -1.7(3)
C75 C76 C77 C78 1.3(3)
C76 C77 C78 C73 -0.7(3)
C74 C73 C78 C77 0.4(2)
C38 C73 C78 C77 179.04(16)
C52 C53 C79 C84 -116.63(18)
C54 C53 C79 C84 63.8(2)
C52 C53 C79 C80 61.6(2)
C54 C53 C79 C80 -117.97(19)
C84 C79 C80 C81 -0.5(3)
C53 C79 C80 C81 -178.80(17)
C79 C80 C81 C82 1.4(3)
C80 C81 C82 C83 -1.3(3)
C81 C82 C83 C84 0.3(3)
C80 C79 C84 C83 -0.5(3)
C53 C79 C84 C83 177.78(16)
C82 C83 C84 C79 0.6(3)
C56 C57 C85 C86 -56.5(2)
C58 C57 C85 C86 132.79(18)
C56 C57 C85 C90 114.88(18)
C58 C57 C85 C90 -55.8(2)
C90 C85 C86 C87 0.7(3)
C57 C85 C86 C87 172.28(17)
C85 C86 C87 C88 -1.1(3)
C86 C87 C88 C89 0.8(3)
C87 C88 C89 C90 -0.1(3)
C88 C89 C90 C85 -0.3(3)
C86 C85 C90 C89 0.0(3)
C57 C85 C90 C89 -171.66(17)
C99 C91 C92 C97 113.2(2)
C96 C91 C92 C97 -60.92(19)
C99 C91 C92 C93 -134.15(19)
C96 C91 C92 C93 51.73(19)
C97 C92 C93 C94 55.14(19)
C91 C92 C93 C94 -55.3(2)
C97 C92 C93 C127 -131.27(17)
C91 C92 C93 C127 118.32(18)
C127 C93 C94 C162 -2.5(3)
C92 C93 C94 C162 171.40(15)
C127 C93 C94 C95 -175.20(15)
C92 C93 C94 C95 -1.3(2)
C93 C94 C95 C96 59.04(19)
C162 C94 C95 C96 -113.11(19)
C93 C94 C95 C98 -52.9(2)
C162 C94 C95 C98 134.94(19)
C99 C91 C96 C114 11.0(3)
C92 C91 C96 C114 -174.41(17)
C99 C91 C96 C95 -168.72(17)
C92 C91 C96 C95 5.9(2)
C98 C95 C96 C114 -127.9(2)
C94 C95 C96 C114 118.7(2)
C98 C95 C96 C91 51.8(2)
C94 C95 C96 C91 -61.6(2)
C93 C92 C97 C98 -54.63(19)
C91 C92 C97 C98 58.40(19)
C92 C97 C98 C95 0.2(2)
C96 C95 C98 C97 -56.8(2)
C94 C95 C98 C97 54.6(2)
C96 C91 C99 C100 -1.1(3)
C92 C91 C99 C100 -174.69(16)
C96 C91 C99 C115 -173.69(17)
C92 C91 C99 C115 12.7(3)
C91 C99 C100 C113 -14.5(3)
C115 C99 C100 C113 158.31(17)
C91 C99 C100 C101 158.40(17)
C115 C99 C100 C101 -28.8(3)
C113 C100 C101 C102 155.11(18)
C99 C100 C101 C102 -17.9(3)
C113 C100 C101 C106 -14.9(3)
C99 C100 C101 C106 172.07(17)
C106 C101 C102 C103 -1.8(3)
C100 C101 C102 C103 -172.02(19)
C101 C102 C103 C104 0.5(3)
C102 C103 C104 C105 0.5(4)
C103 C104 C105 C106 -0.2(3)
C104 C105 C106 C101 -1.2(3)
C104 C105 C106 C107 178.8(2)
C102 C101 C106 C105 2.1(3)
C100 C101 C106 C105 172.54(18)
C102 C101 C106 C107 -177.84(17)
C100 C101 C106 C107 -7.4(3)
C105 C106 C107 C108 17.3(3)
C101 C106 C107 C108 -162.77(17)
C105 C106 C107 C112 -164.67(18)
C101 C106 C107 C112 15.3(3)
C112 C107 C108 C109 -3.0(3)
C106 C107 C108 C109 175.08(18)
C107 C108 C109 C110 -1.3(3)
C108 C109 C110 C111 3.1(3)
C109 C110 C111 C112 -0.6(3)
C110 C111 C112 C107 -3.7(3)
C110 C111 C112 C113 -175.30(17)
C108 C107 C112 C111 5.3(3)
C106 C107 C112 C111 -172.81(16)
C108 C107 C112 C113 177.07(16)
C106 C107 C112 C113 -1.1(3)
C99 C100 C113 C114 20.7(3)
C101 C100 C113 C114 -152.58(18)
C99 C100 C113 C112 -157.72(16)
C101 C100 C113 C112 29.0(2)
C111 C112 C113 C100 150.03(18)
C107 C112 C113 C100 -21.5(3)
C111 C112 C113 C114 -28.4(3)
C107 C112 C113 C114 160.08(18)
C91 C96 C114 C113 -4.9(3)
C95 C96 C114 C113 174.81(18)
C91 C96 C114 C21C 171.2(3)
C95 C96 C114 C21C -9.1(4)
C91 C96 C114 C121 -165.68(18)
C95 C96 C114 C121 14.0(3)
C91 C96 C114 C21B 153.2(5)
C95 C96 C114 C21B -27.2(5)
C100 C113 C114 C96 -11.0(3)
C112 C113 C114 C96 167.41(17)
C100 C113 C114 C21C 173.2(3)
C112 C113 C114 C21C -8.4(4)
C100 C113 C114 C121 149.96(19)
C112 C113 C114 C121 -31.7(3)
C100 C113 C114 C21B -167.1(5)
C112 C113 C114 C21B 11.3(5)
C91 C99 C115 C120 125.26(19)
C100 C99 C115 C120 -47.2(2)
C91 C99 C115 C116 -55.1(3)
C100 C99 C115 C116 132.43(19)
C120 C115 C116 C117 0.4(3)
C99 C115 C116 C117 -179.24(16)
C115 C116 C117 C118 -0.3(3)
C116 C117 C118 C119 0.4(3)
C117 C118 C119 C120 -0.5(3)
C118 C119 C120 C115 0.6(3)
C116 C115 C120 C119 -0.5(2)
C99 C115 C120 C119 179.14(16)
C96 C114 C121 C122 112.5(2)
C113 C114 C121 C122 -48.1(3)
C21C C114 C121 C122 -158.2(12)
C21B C114 C121 C122 -155.2(8)
C96 C114 C121 C126 -65.4(3)
C113 C114 C121 C126 133.98(19)
C21C C114 C121 C126 23.8(11)
C21B C114 C121 C126 26.8(8)
C126 C121 C122 C123 0
C114 C121 C122 C123 -178.0(2)
C121 C122 C123 C124 0
C122 C123 C124 C125 0
C123 C124 C125 C126 0
C124 C125 C126 C121 0
C122 C121 C126 C125 0
C114 C121 C126 C125 177.9(2)
C96 C114 C21B C22B 111.6(6)
C113 C114 C21B C22B -91.6(7)
C21C C114 C21B C22B 8(2)
C121 C114 C21B C22B 4.3(6)
C96 C114 C21B C26B -58.7(10)
C113 C114 C21B C26B 98.2(9)
C21C C114 C21B C26B -162(3)
C121 C114 C21B C26B -166.0(15)
C26B C21B C22B C23B 0
C114 C21B C22B C23B -171.6(10)
C21B C22B C23B C24B 0
C22B C23B C24B C25B 0
C23B C24B C25B C26B 0
C24B C25B C26B C21B 0
C22B C21B C26B C25B 0
C114 C21B C26B C25B 169.3(13)
C96 C114 C21C C22C 108.9(4)
C113 C114 C21C C22C -75.2(5)
C121 C114 C21C C22C 7.0(9)
C21B C114 C21C C22C -167(3)
C96 C114 C21C C26C -63.6(6)
C113 C114 C21C C26C 112.2(5)
C121 C114 C21C C26C -165.6(15)
C21B C114 C21C C26C 21(2)
C26C C21C C22C C23C 0
C114 C21C C22C C23C -172.9(7)
C21C C22C C23C C24C 0
C22C C23C C24C C25C 0
C23C C24C C25C C26C 0
C24C C25C C26C C21C 0
C22C C21C C26C C25C 0
C114 C21C C26C C25C 172.1(8)
C94 C93 C127 C144 23.7(2)
C92 C93 C127 C144 -149.50(16)
C94 C93 C127 C128 -154.96(17)
C92 C93 C127 C128 31.9(3)
C144 C127 C128 C129 11.8(2)
C93 C127 C128 C129 -169.58(16)
C144 C127 C128 C163 -165.61(16)
C93 C127 C128 C163 13.0(3)
C127 C128 C129 C142 14.6(3)
C163 C128 C129 C142 -168.02(16)
C127 C128 C129 C130 -163.71(16)
C163 C128 C129 C130 13.7(3)
C128 C129 C130 C135 -159.95(18)
C142 C129 C130 C135 21.8(2)
C128 C129 C130 C131 27.7(3)
C142 C129 C130 C131 -150.54(18)
C135 C130 C131 C132 3.6(3)
C129 C130 C131 C132 175.93(18)
C130 C131 C132 C133 0.1(3)
C131 C132 C133 C134 -2.5(3)
C132 C133 C134 C135 1.2(3)
C131 C130 C135 C134 -4.8(3)
C129 C130 C135 C134 -177.40(17)
C131 C130 C135 C136 172.99(17)
C129 C130 C135 C136 0.4(3)
C133 C134 C135 C130 2.6(3)
C133 C134 C135 C136 -175.19(19)
C130 C135 C136 C137 167.84(18)
C134 C135 C136 C137 -14.4(3)
C130 C135 C136 C141 -12.7(3)
C134 C135 C136 C141 165.01(18)
C141 C136 C137 C138 -0.6(3)
C135 C136 C137 C138 178.82(18)
C136 C137 C138 C139 3.6(3)
C137 C138 C139 C140 -2.2(3)
C138 C139 C140 C141 -2.2(3)
C139 C140 C141 C136 5.0(3)
C139 C140 C141 C142 178.60(17)
C137 C136 C141 C140 -3.5(3)
C135 C136 C141 C140 177.00(16)
C137 C136 C141 C142 -177.37(16)
C135 C136 C141 C142 3.2(3)
C128 C129 C142 C143 -26.3(2)
C130 C129 C142 C143 152.03(16)
C128 C129 C142 C141 150.91(16)
C130 C129 C142 C141 -30.7(2)
C140 C141 C142 C143 22.1(3)
C136 C141 C142 C143 -164.43(17)
C140 C141 C142 C129 -154.95(17)
C136 C141 C142 C129 18.5(2)
C129 C142 C143 C144 11.7(2)
C141 C142 C143 C144 -165.27(16)
C129 C142 C143 C169 -169.30(16)
C141 C142 C143 C169 13.7(3)
C128 C127 C144 C143 -26.0(2)
C93 C127 C144 C143 155.28(16)
C128 C127 C144 C145 153.82(16)
C93 C127 C144 C145 -24.9(2)
C142 C143 C144 C127 14.0(2)
C169 C143 C144 C127 -164.94(16)
C142 C143 C144 C145 -165.83(16)
C169 C143 C144 C145 15.2(3)
C127 C144 C145 C146 -164.86(16)
C143 C144 C145 C146 15.0(3)
C127 C144 C145 C162 6.3(2)
C143 C144 C145 C162 -173.85(17)
C162 C145 C146 C147 8.2(3)
C144 C145 C146 C147 179.60(17)
C145 C146 C147 C148 -3.9(3)
C145 C146 C147 C175 -174.27(17)
C146 C147 C148 C161 -11.0(3)
C175 C147 C148 C161 158.75(18)
C146 C147 C148 C149 167.08(17)
C175 C147 C148 C149 -23.2(3)
C161 C148 C149 C154 -17.0(3)
C147 C148 C149 C154 164.90(19)
C161 C148 C149 C150 155.01(19)
C147 C148 C149 C150 -23.1(3)
C154 C149 C150 C151 -2.2(3)
C148 C149 C150 C151 -174.34(19)
C149 C150 C151 C152 0.6(3)
C150 C151 C152 C153 1.1(4)
C151 C152 C153 C154 -1.3(3)
C150 C149 C154 C153 1.9(3)
C148 C149 C154 C153 174.18(17)
C150 C149 C154 C155 -177.12(18)
C148 C149 C154 C155 -4.9(3)
C152 C153 C154 C149 -0.2(3)
C152 C153 C154 C155 178.8(2)
C149 C154 C155 C156 -164.79(18)
C153 C154 C155 C156 16.2(3)
C149 C154 C155 C160 13.8(3)
C153 C154 C155 C160 -165.17(18)
C160 C155 C156 C157 0.9(3)
C154 C155 C156 C157 179.55(19)
C155 C156 C157 C158 -3.2(3)
C156 C157 C158 C159 0.7(3)
C157 C158 C159 C160 4.2(3)
C158 C159 C160 C155 -6.5(3)
C158 C159 C160 C161 -179.65(17)
C156 C155 C160 C159 3.8(3)
C154 C155 C160 C159 -174.86(17)
C156 C155 C160 C161 177.20(16)
C154 C155 C160 C161 -1.5(3)
C147 C148 C161 C162 21.5(3)
C149 C148 C161 C162 -156.68(17)
C147 C148 C161 C160 -152.90(17)
C149 C148 C161 C160 28.9(2)
C159 C160 C161 C148 153.15(17)
C155 C160 C161 C148 -20.0(2)
C159 C160 C161 C162 -21.1(3)
C155 C160 C161 C162 165.75(16)
C146 C145 C162 C161 2.4(2)
C144 C145 C162 C161 -169.19(15)
C146 C145 C162 C94 -174.14(15)
C144 C145 C162 C94 14.3(2)
C148 C161 C162 C145 -17.3(2)
C160 C161 C162 C145 156.74(16)
C148 C161 C162 C94 158.89(17)
C160 C161 C162 C94 -27.0(3)
C93 C94 C162 C145 -16.4(2)
C95 C94 C162 C145 155.07(17)
C93 C94 C162 C161 167.27(17)
C95 C94 C162 C161 -21.2(3)
C129 C128 C163 C168 53.8(2)
C127 C128 C163 C168 -128.80(18)
C129 C128 C163 C164 -122.27(19)
C127 C128 C163 C164 55.1(2)
C168 C163 C164 C165 -2.7(2)
C128 C163 C164 C165 173.48(16)
C163 C164 C165 C166 1.2(3)
C164 C165 C166 C167 1.1(3)
C165 C166 C167 C168 -1.7(3)
C166 C167 C168 C163 0.1(3)
C164 C163 C168 C167 2.1(2)
C128 C163 C168 C167 -174.07(16)
C142 C143 C169 C170 59.3(3)
C144 C143 C169 C170 -121.8(2)
C142 C143 C169 C174 -116.4(2)
C144 C143 C169 C174 62.5(2)
C174 C169 C170 C171 1.3(3)
C143 C169 C170 C171 -174.5(2)
C169 C170 C171 C172 0.8(4)
C170 C171 C172 C173 -2.1(4)
C171 C172 C173 C174 1.2(4)
C172 C173 C174 C169 0.9(3)
C170 C169 C174 C173 -2.1(3)
C143 C169 C174 C173 173.70(19)
C146 C147 C175 C176 -53.3(3)
C148 C147 C175 C176 136.7(2)
C146 C147 C175 C180 123.6(2)
C148 C147 C175 C180 -46.4(3)
C180 C175 C176 C177 2.7(4)
C147 C175 C176 C177 179.7(3)
C175 C176 C177 C178 -1.2(5)
C176 C177 C178 C179 -0.6(6)
C177 C178 C179 C180 0.7(5)
C178 C179 C180 C175 0.9(4)
C176 C175 C180 C179 -2.5(4)
C147 C175 C180 C179 -179.6(2)

loop_
_platon_squeeze_void_nr
_platon_squeeze_void_average_x
_platon_squeeze_void_average_y
_platon_squeeze_void_average_z
_platon_squeeze_void_volume
_platon_squeeze_void_count_electrons
_platon_squeeze_void_content
1 -0.141 0.139 0.201 311 30 ' '
2 0.141 0.861 0.799 311 30 ' '
3 0.500 1.000 0.500 703 121 ' '
4 0.417 0.607 0.229 7 0 ' '
5 0.449 0.701 0.174 15 1 ' '
6 0.552 0.302 0.824 16 1 ' '
7 0.585 0.398 0.768 6 0 ' '
